data_7108095
loop_
_publ_author_name
'Bidraha Bagh'
'Nora C. Breit'
'Joe B. Gilroy'
'Gabriele Schatte'
'Jens Muller'

_publ_section_title
;
 Ferrocenophanes with gallium and silicon as alternating bridges
;
_journal_name_full Chem.Commun.
_journal_page_first 7823
_journal_paper_doi 10.1039/c2cc32967k
_journal_volume 48
_journal_year 2012
_chemical_formula_moiety 'C31 H34 Fe2 Ga N Si'
_chemical_formula_sum 'C31 H34 Fe2 Ga N Si'
_chemical_formula_weight 630.10
_chemical_name_systematic
;
?
;
_space_group_IT_number 14
_symmetry_cell_setting monoclinic
_symmetry_space_group_name_Hall '-P 2ybc'
_symmetry_space_group_name_H-M 'P 1 21/c 1'
_atom_sites_solution_hydrogens geom
_atom_sites_solution_primary direct
_atom_sites_solution_secondary difmap
_cell_angle_alpha 90.00
_cell_angle_beta 96.8620(8)
_cell_angle_gamma 90.00
_cell_formula_units_Z 8
_cell_length_a 27.7463(2)
_cell_length_b 11.3739(2)
_cell_length_c 17.6834(3)
_cell_measurement_reflns_used 16029
_cell_measurement_temperature 173(2)
_cell_measurement_theta_max 30.03
_cell_measurement_theta_min 1.00
_cell_volume 5540.62(14)
_computing_cell_refinement 'HKL DENZO and SCALEPACK, Bruker AXS/Nonius'
_computing_data_collection 'COLLECT, Bruker AXS/Nonius'
_computing_data_reduction 'HKL DENZO and SCALEPACK, Bruker AXS/Nonius'
_computing_molecular_graphics ' XP (SHELXTL-NT v6.14, Bruker AXS)'
_computing_publication_material 'WinGX v1.80.05 2009 (L. J. Farrugia)'
_computing_structure_refinement 'SHELXL-97 (Sheldrick, 2008)'
_computing_structure_solution
; SIR-2004 (M. C. Burla, R. Caliandro, M. Camalli, B. Carrozzini,
G. L. Cascarano, L. De Caro, C. Giacovazzo, G. Polidori
and R. Spagna, 2005)
;
_diffrn_ambient_temperature 173(2)
_diffrn_detector_area_resol_mean 9
_diffrn_measured_fraction_theta_full 0.996
_diffrn_measured_fraction_theta_max 0.996
_diffrn_measurement_device '95mm CCD camera on \k-goniostat'
_diffrn_measurement_device_type 'KappaCCD (BruKer AXS-Nonius, FR540C)'
_diffrn_measurement_method 'CCD rotation images, thick slices'
_diffrn_radiation_monochromator 'horizonally mounted graphite crystal'
_diffrn_radiation_source 'Nonius FR590D, fine-focus sealed tube'
_diffrn_radiation_type MoK\a
_diffrn_radiation_wavelength 0.71069
_diffrn_reflns_av_R_equivalents 0.0370
_diffrn_reflns_av_sigmaI/netI 0.0492
_diffrn_reflns_limit_h_max 38
_diffrn_reflns_limit_h_min -38
_diffrn_reflns_limit_k_max 15
_diffrn_reflns_limit_k_min -15
_diffrn_reflns_limit_l_max 24
_diffrn_reflns_limit_l_min -24
_diffrn_reflns_number 28035
_diffrn_reflns_theta_full 29.58
_diffrn_reflns_theta_max 29.57
_diffrn_reflns_theta_min 1.48
_exptl_absorpt_coefficient_mu 2.063
_exptl_absorpt_correction_T_max 0.8523
_exptl_absorpt_correction_T_min 0.7078
_exptl_absorpt_correction_type multi-scan
_exptl_absorpt_process_details 'HKL Scalepack (Otwinowski & Minor 1997)'
_exptl_crystal_colour orange
_exptl_crystal_density_diffrn 1.511
_exptl_crystal_density_method 'not measured'
_exptl_crystal_description plate
_exptl_crystal_F_000 2592
_exptl_crystal_size_max 0.18
_exptl_crystal_size_mid 0.15
_exptl_crystal_size_min 0.08
_refine_diff_density_max 0.560
_refine_diff_density_min -0.536
_refine_diff_density_rms 0.082
_refine_ls_extinction_method none
_refine_ls_goodness_of_fit_ref 1.016
_refine_ls_hydrogen_treatment constr
_refine_ls_matrix_type full
_refine_ls_number_parameters 657
_refine_ls_number_reflns 15486
_refine_ls_number_restraints 0
_refine_ls_restrained_S_all 1.016
_refine_ls_R_factor_all 0.0611
_refine_ls_R_factor_gt 0.0377
_refine_ls_shift/su_max 0.001
_refine_ls_shift/su_mean 0.000
_refine_ls_structure_factor_coef Fsqd
_refine_ls_weighting_details 'calc w=1/[\s^2^(Fo^2^)+(0.0267P)^2^+4.5707P] where P=(Fo^2^+2Fc^2^)/3'
_refine_ls_weighting_scheme calc
_refine_ls_wR_factor_gt 0.0753
_refine_ls_wR_factor_ref 0.0844
_reflns_number_gt 11658
_reflns_number_total 15486
_reflns_threshold_expression >2sigma(I)
_cod_data_source_file c2cc32967k.txt
_cod_data_source_block 6a
_cod_original_sg_symbol_H-M 'P 21/c '
_cod_database_code 7108095

loop_
_symmetry_equiv_pos_as_xyz
'x, y, z'
'-x, y+1/2, -z+1/2'
'-x, -y, -z'
'x, -y-1/2, z-1/2'

loop_
_atom_site_label
_atom_site_type_symbol
_atom_site_fract_x
_atom_site_fract_y
_atom_site_fract_z
_atom_site_U_iso_or_equiv
_atom_site_adp_type
_atom_site_occupancy
_atom_site_symmetry_multiplicity
_atom_site_calc_flag
_atom_site_refinement_flags
Ga1 Ga 0.389167(9) 0.93316(2) 0.108084(14) 0.02010(6) Uani 1 1 d .
Fe1 Fe 0.284310(11) 1.05385(3) 0.159715(18) 0.02177(7) Uani 1 1 d .
Fe2 Fe 0.467900(11) 1.03738(3) 0.278783(18) 0.02095(7) Uani 1 1 d .
Si1 Si 0.35413(2) 1.15654(5) 0.32888(4) 0.02116(13) Uani 1 1 d .
N1 N 0.40969(7) 0.89256(17) -0.00294(11) 0.0226(4) Uani 1 1 d .
C1 C 0.37516(8) 0.76240(19) 0.11182(13) 0.0211(4) Uani 1 1 d .
C2 C 0.37322(8) 0.7115(2) 0.03952(14) 0.0261(5) Uani 1 1 d .
C3 C 0.36458(10) 0.5923(2) 0.02808(16) 0.0349(6) Uani 1 1 d .
H3 H 0.3646 0.5593 -0.0213 0.042 Uiso 1 1 calc .
C4 C 0.35587(10) 0.5212(2) 0.08879(17) 0.0352(6) Uani 1 1 d .
H4 H 0.3496 0.4397 0.0811 0.042 Uiso 1 1 calc .
C5 C 0.35639(10) 0.5698(2) 0.16014(16) 0.0335(6) Uani 1 1 d .
H5 H 0.3495 0.5221 0.2016 0.040 Uiso 1 1 calc .
C6 C 0.36694(9) 0.6889(2) 0.17180(14) 0.0296(5) Uani 1 1 d .
H6 H 0.3685 0.7204 0.2218 0.035 Uiso 1 1 calc .
C7 C 0.37708(9) 0.7940(2) -0.02753(14) 0.0309(5) Uani 1 1 d .
H7A H 0.3899 0.7505 -0.0693 0.037 Uiso 1 1 calc R
H7B H 0.3445 0.8246 -0.0468 0.037 Uiso 1 1 calc R
C8 C 0.40244(10) 0.9917(2) -0.05679(15) 0.0371(6) Uani 1 1 d .
H8A H 0.4097 0.9662 -0.1072 0.056 Uiso 1 1 calc R
H8B H 0.4242 1.0564 -0.0388 0.056 Uiso 1 1 calc R
H8C H 0.3687 1.0185 -0.0602 0.056 Uiso 1 1 calc R
C9 C 0.46096(9) 0.8530(2) 0.00302(15) 0.0339(6) Uani 1 1 d .
H9A H 0.4648 0.7807 0.0332 0.051 Uiso 1 1 calc R
H9B H 0.4821 0.9143 0.0278 0.051 Uiso 1 1 calc R
H9C H 0.4699 0.8380 -0.0481 0.051 Uiso 1 1 calc R
C10 C 0.36294(10) 1.3014(2) 0.28274(15) 0.0316(6) Uani 1 1 d .
H10A H 0.3811 1.2899 0.2390 0.047 Uiso 1 1 calc R
H10B H 0.3812 1.3541 0.3196 0.047 Uiso 1 1 calc R
H10C H 0.3312 1.3362 0.2654 0.047 Uiso 1 1 calc R
C11 C 0.33298(9) 1.1889(2) 0.42368(14) 0.0309(6) Uani 1 1 d .
H11A H 0.3059 1.2446 0.4168 0.046 Uiso 1 1 calc R
H11B H 0.3597 1.2232 0.4578 0.046 Uiso 1 1 calc R
H11C H 0.3223 1.1159 0.4459 0.046 Uiso 1 1 calc R
C20 C 0.33345(8) 1.0363(2) 0.08183(13) 0.0233(5) Uani 1 1 d .
C21 C 0.32920(8) 1.1565(2) 0.10404(13) 0.0262(5) Uani 1 1 d .
H21 H 0.3552 1.2037 0.1268 0.031 Uiso 1 1 calc .
C22 C 0.28047(10) 1.1949(2) 0.08711(15) 0.0358(6) Uani 1 1 d .
H22 H 0.2683 1.2708 0.0969 0.043 Uiso 1 1 calc .
C23 C 0.25350(9) 1.1005(3) 0.05329(15) 0.0404(7) Uani 1 1 d .
H23 H 0.2198 1.1014 0.0358 0.049 Uiso 1 1 calc .
C24 C 0.28539(9) 1.0026(2) 0.04964(14) 0.0335(6) Uani 1 1 d .
H24 H 0.2763 0.9274 0.0293 0.040 Uiso 1 1 calc .
C25 C 0.30578(8) 1.0665(2) 0.27488(13) 0.0220(5) Uani 1 1 d .
C26 C 0.25620(9) 1.1029(2) 0.25596(14) 0.0281(5) Uani 1 1 d .
H26 H 0.2436 1.1783 0.2658 0.034 Uiso 1 1 calc .
C27 C 0.22889(9) 1.0081(2) 0.22009(15) 0.0338(6) Uani 1 1 d .
H27 H 0.1952 1.0091 0.2021 0.041 Uiso 1 1 calc .
C28 C 0.26102(10) 0.9118(2) 0.21605(15) 0.0345(6) Uani 1 1 d .
H28 H 0.2527 0.8368 0.1948 0.041 Uiso 1 1 calc .
C29 C 0.30758(9) 0.9473(2) 0.24924(14) 0.0259(5) Uani 1 1 d .
H29 H 0.3358 0.8994 0.2539 0.031 Uiso 1 1 calc .
C30 C 0.41320(8) 1.0770(2) 0.34586(13) 0.0233(5) Uani 1 1 d .
C31 C 0.42486(9) 0.9538(2) 0.34852(13) 0.0263(5) Uani 1 1 d .
H31 H 0.4027 0.8919 0.3339 0.032 Uiso 1 1 calc .
C32 C 0.47469(9) 0.9390(2) 0.37639(14) 0.0318(6) Uani 1 1 d .
H32 H 0.4913 0.8661 0.3837 0.038 Uiso 1 1 calc .
C33 C 0.49509(9) 1.0515(3) 0.39138(14) 0.0342(6) Uani 1 1 d .
H33 H 0.5279 1.0680 0.4105 0.041 Uiso 1 1 calc .
C34 C 0.45792(9) 1.1353(2) 0.37285(14) 0.0287(5) Uani 1 1 d .
H34 H 0.4619 1.2180 0.3776 0.034 Uiso 1 1 calc .
C35 C 0.44841(8) 1.00065(19) 0.16290(12) 0.0213(4) Uani 1 1 d .
C36 C 0.49047(9) 0.9356(2) 0.19415(14) 0.0265(5) Uani 1 1 d .
H36 H 0.4930 0.8523 0.1950 0.032 Uiso 1 1 calc .
C37 C 0.52766(8) 1.0145(2) 0.22363(14) 0.0307(6) Uani 1 1 d .
H37 H 0.5590 0.9932 0.2471 0.037 Uiso 1 1 calc .
C38 C 0.50983(9) 1.1305(2) 0.21191(14) 0.0298(5) Uani 1 1 d .
H38 H 0.5270 1.2009 0.2260 0.036 Uiso 1 1 calc .
C39 C 0.46135(8) 1.1221(2) 0.17500(13) 0.0239(5) Uani 1 1 d .
H39 H 0.4407 1.1871 0.1606 0.029 Uiso 1 1 calc .
Ga2 Ga 0.130534(9) 0.49312(2) 0.118621(15) 0.02381(6) Uani 1 1 d .
Fe3 Fe 0.050214(12) 0.74615(3) 0.138298(19) 0.02494(8) Uani 1 1 d .
Fe4 Fe 0.181780(12) 0.60629(3) -0.03875(2) 0.02801(8) Uani 1 1 d .
Si2 Si 0.10426(2) 0.85762(6) -0.02289(4) 0.02458(14) Uani 1 1 d .
N2 N 0.11517(7) 0.31813(18) 0.15639(12) 0.0277(4) Uani 1 1 d .
C41 C 0.18119(9) 0.4897(2) 0.20753(14) 0.0287(5) Uani 1 1 d .
C42 C 0.17273(9) 0.4006(2) 0.25910(14) 0.0290(5) Uani 1 1 d .
C43 C 0.20408(10) 0.3833(2) 0.32626(15) 0.0364(6) Uani 1 1 d .
H43 H 0.1977 0.3224 0.3605 0.044 Uiso 1 1 calc .
C44 C 0.24429(10) 0.4548(3) 0.34287(16) 0.0419(7) Uani 1 1 d .
H44 H 0.2652 0.4442 0.3889 0.050 Uiso 1 1 calc .
C45 C 0.25386(10) 0.5419(3) 0.29222(17) 0.0407(7) Uani 1 1 d .
H45 H 0.2818 0.5901 0.3030 0.049 Uiso 1 1 calc .
C46 C 0.22276(10) 0.5588(2) 0.22566(16) 0.0352(6) Uani 1 1 d .
H46 H 0.2299 0.6190 0.1914 0.042 Uiso 1 1 calc .
C47 C 0.12784(9) 0.3261(2) 0.24033(15) 0.0348(6) Uani 1 1 d .
H47A H 0.1337 0.2463 0.2618 0.042 Uiso 1 1 calc R
H47B H 0.1004 0.3613 0.2635 0.042 Uiso 1 1 calc R
C48 C 0.06452(9) 0.2800(3) 0.13586(18) 0.0398(7) Uani 1 1 d .
H48A H 0.0573 0.2766 0.0803 0.060 Uiso 1 1 calc R
H48B H 0.0426 0.3361 0.1563 0.060 Uiso 1 1 calc R
H48C H 0.0600 0.2019 0.1574 0.060 Uiso 1 1 calc R
C49 C 0.14782(10) 0.2329(2) 0.12427(16) 0.0356(6) Uani 1 1 d .
H49A H 0.1407 0.1533 0.1410 0.053 Uiso 1 1 calc R
H49B H 0.1817 0.2524 0.1421 0.053 Uiso 1 1 calc R
H49C H 0.1427 0.2367 0.0685 0.053 Uiso 1 1 calc R
C410 C 0.05552(9) 0.7926(2) -0.09159(15) 0.0344(6) Uani 1 1 d .
H41A H 0.0448 0.7181 -0.0713 0.052 Uiso 1 1 calc R
H41B H 0.0681 0.7782 -0.1403 0.052 Uiso 1 1 calc R
H41C H 0.0280 0.8471 -0.0994 0.052 Uiso 1 1 calc R
C411 C 0.11254(10) 1.0131(2) -0.05430(17) 0.0385(6) Uani 1 1 d .
H41D H 0.1232 1.0131 -0.1052 0.058 Uiso 1 1 calc R
H41E H 0.1371 1.0520 -0.0183 0.058 Uiso 1 1 calc R
H41F H 0.0817 1.0554 -0.0558 0.058 Uiso 1 1 calc R
C50 C 0.06875(9) 0.5694(2) 0.13219(14) 0.0268(5) Uani 1 1 d .
C51 C 0.02904(9) 0.5989(2) 0.07627(15) 0.0287(5) Uani 1 1 d .
H51 H 0.0288 0.5897 0.0228 0.034 Uiso 1 1 calc .
C52 C -0.01002(9) 0.6441(2) 0.11284(19) 0.0404(7) Uani 1 1 d .
H52 H -0.0405 0.6699 0.0883 0.048 Uiso 1 1 calc .
C53 C 0.00468(11) 0.6437(3) 0.19210(18) 0.0440(7) Uani 1 1 d .
H53 H -0.0142 0.6692 0.2304 0.053 Uiso 1 1 calc .
C54 C 0.05260(10) 0.5985(2) 0.20425(15) 0.0359(6) Uani 1 1 d .
H54 H 0.0712 0.5889 0.2526 0.043 Uiso 1 1 calc .
C55 C 0.08444(9) 0.8650(2) 0.07393(15) 0.0300(5) Uani 1 1 d .
C56 C 0.03688(11) 0.9048(3) 0.08665(18) 0.0455(8) Uani 1 1 d .
H56 H 0.0112 0.9220 0.0477 0.055 Uiso 1 1 calc .
C57 C 0.03384(15) 0.9145(3) 0.1655(2) 0.0589(10) Uani 1 1 d .
H57 H 0.0062 0.9388 0.1884 0.071 Uiso 1 1 calc .
C58 C 0.07891(16) 0.8819(3) 0.20366(18) 0.0626(11) Uani 1 1 d .
H58 H 0.0873 0.8805 0.2573 0.075 Uiso 1 1 calc .
C59 C 0.11035(11) 0.8510(3) 0.14819(17) 0.0454(7) Uani 1 1 d .
H59 H 0.1430 0.8255 0.1590 0.054 Uiso 1 1 calc .
C60 C 0.16319(8) 0.7809(2) -0.02559(16) 0.0310(6) Uani 1 1 d .
C61 C 0.19754(9) 0.7414(2) 0.03655(19) 0.0431(7) Uani 1 1 d .
H61 H 0.1924 0.7426 0.0887 0.052 Uiso 1 1 calc .
C62 C 0.24011(10) 0.7003(3) 0.0084(3) 0.0641(11) Uani 1 1 d .
H62 H 0.2679 0.6681 0.0377 0.077 Uiso 1 1 calc .
C63 C 0.23377(12) 0.7160(3) -0.0701(3) 0.0671(12) Uani 1 1 d .
H63 H 0.2571 0.6978 -0.1035 0.081 Uiso 1 1 calc .
C64 C 0.18631(11) 0.7639(3) -0.0929(2) 0.0519(9) Uani 1 1 d .
H64 H 0.1727 0.7812 -0.1435 0.062 Uiso 1 1 calc .
C65 C 0.14860(8) 0.4735(2) 0.01626(14) 0.0262(5) Uani 1 1 d .
C66 C 0.19604(9) 0.4399(2) -0.00082(15) 0.0337(6) Uani 1 1 d .
H66 H 0.2223 0.4171 0.0358 0.040 Uiso 1 1 calc .
C67 C 0.19781(10) 0.4461(3) -0.08058(16) 0.0398(7) Uani 1 1 d .
H67 H 0.2251 0.4285 -0.1064 0.048 Uiso 1 1 calc .
C68 C 0.15155(11) 0.4833(3) -0.11467(15) 0.0392(6) Uani 1 1 d .
H68 H 0.1422 0.4947 -0.1676 0.047 Uiso 1 1 calc .
C69 C 0.12162(9) 0.5005(2) -0.05571(14) 0.0289(5) Uani 1 1 d .
H69 H 0.0888 0.5261 -0.0630 0.035 Uiso 1 1 calc .

loop_
_atom_site_aniso_label
_atom_site_aniso_U_11
_atom_site_aniso_U_22
_atom_site_aniso_U_33
_atom_site_aniso_U_23
_atom_site_aniso_U_13
_atom_site_aniso_U_12
Ga1 0.02466(12) 0.01773(12) 0.01890(12) -0.00085(10) 0.00662(10) -0.00043(10)
Fe1 0.02195(15) 0.02407(17) 0.01982(16) 0.00026(13) 0.00467(13) 0.00142(13)
Fe2 0.02172(15) 0.02038(16) 0.02134(17) -0.00155(13) 0.00498(13) -0.00077(12)
Si1 0.0278(3) 0.0172(3) 0.0196(3) -0.0006(2) 0.0074(2) -0.0004(2)
N1 0.0262(9) 0.0223(10) 0.0202(10) 0.0023(8) 0.0071(8) 0.0024(8)
C1 0.0218(10) 0.0185(11) 0.0233(11) 0.0003(9) 0.0039(9) 0.0009(8)
C2 0.0282(11) 0.0239(12) 0.0272(12) -0.0027(10) 0.0067(10) -0.0051(10)
C3 0.0420(15) 0.0269(13) 0.0367(15) -0.0084(11) 0.0088(12) -0.0067(11)
C4 0.0370(14) 0.0215(13) 0.0472(17) -0.0024(12) 0.0058(12) -0.0071(11)
C5 0.0411(14) 0.0230(13) 0.0379(15) 0.0087(11) 0.0105(12) -0.0017(11)
C6 0.0374(13) 0.0248(12) 0.0276(13) 0.0014(10) 0.0087(11) -0.0003(10)
C7 0.0380(13) 0.0324(14) 0.0233(12) -0.0041(11) 0.0080(11) -0.0019(11)
C8 0.0499(16) 0.0329(14) 0.0312(14) 0.0098(12) 0.0157(12) 0.0054(12)
C9 0.0316(13) 0.0357(15) 0.0364(15) 0.0005(12) 0.0128(11) 0.0038(11)
C10 0.0462(15) 0.0191(12) 0.0301(13) -0.0009(10) 0.0074(11) -0.0035(11)
C11 0.0416(14) 0.0290(13) 0.0240(12) -0.0047(10) 0.0114(11) 0.0043(11)
C20 0.0248(11) 0.0273(12) 0.0190(11) -0.0001(9) 0.0080(9) 0.0018(9)
C21 0.0294(12) 0.0264(12) 0.0249(12) 0.0051(10) 0.0114(10) 0.0032(10)
C22 0.0404(14) 0.0369(15) 0.0326(14) 0.0138(12) 0.0150(12) 0.0175(12)
C23 0.0265(12) 0.071(2) 0.0236(13) 0.0094(14) 0.0023(10) 0.0108(13)
C24 0.0342(13) 0.0459(16) 0.0208(12) -0.0088(12) 0.0049(10) -0.0036(12)
C25 0.0266(11) 0.0213(11) 0.0195(11) 0.0005(9) 0.0082(9) -0.0009(9)
C26 0.0288(12) 0.0326(13) 0.0253(12) -0.0004(11) 0.0127(10) 0.0020(10)
C27 0.0256(12) 0.0453(16) 0.0318(14) 0.0057(12) 0.0087(10) -0.0098(11)
C28 0.0423(14) 0.0265(13) 0.0341(15) 0.0026(11) 0.0017(12) -0.0101(11)
C29 0.0318(12) 0.0203(12) 0.0251(12) 0.0015(10) 0.0018(10) -0.0011(9)
C30 0.0283(11) 0.0223(11) 0.0207(11) -0.0015(9) 0.0087(9) -0.0009(9)
C31 0.0312(12) 0.0256(12) 0.0234(12) 0.0049(10) 0.0084(10) -0.0016(10)
C32 0.0348(13) 0.0350(14) 0.0253(13) 0.0080(11) 0.0029(10) 0.0072(11)
C33 0.0288(12) 0.0487(17) 0.0240(13) -0.0067(12) -0.0016(10) 0.0001(12)
C34 0.0319(12) 0.0289(13) 0.0260(13) -0.0092(10) 0.0065(10) -0.0062(10)
C35 0.0250(11) 0.0198(11) 0.0200(11) -0.0011(9) 0.0064(9) -0.0014(9)
C36 0.0334(12) 0.0230(12) 0.0244(12) -0.0019(10) 0.0088(10) 0.0053(10)
C37 0.0214(11) 0.0412(15) 0.0309(13) -0.0031(12) 0.0092(10) 0.0028(10)
C38 0.0289(12) 0.0312(13) 0.0312(13) -0.0054(11) 0.0115(10) -0.0093(10)
C39 0.0284(11) 0.0206(11) 0.0244(12) 0.0016(9) 0.0095(9) -0.0024(9)
Ga2 0.02553(13) 0.02344(13) 0.02292(13) 0.00131(11) 0.00479(10) -0.00036(10)
Fe3 0.02730(17) 0.02367(18) 0.02509(18) -0.00185(14) 0.00831(14) -0.00001(14)
Fe4 0.02322(16) 0.02969(19) 0.0330(2) 0.00477(16) 0.01101(14) 0.00352(14)
Si2 0.0212(3) 0.0256(3) 0.0273(3) 0.0045(3) 0.0041(3) -0.0011(3)
N2 0.0266(10) 0.0255(11) 0.0319(11) 0.0021(9) 0.0074(9) 0.0000(8)
C41 0.0307(12) 0.0315(13) 0.0240(12) -0.0013(10) 0.0037(10) 0.0043(10)
C42 0.0317(12) 0.0322(13) 0.0241(12) 0.0019(11) 0.0077(10) 0.0104(11)
C43 0.0473(16) 0.0383(15) 0.0248(13) 0.0017(11) 0.0089(12) 0.0166(13)
C44 0.0429(15) 0.0533(19) 0.0278(14) -0.0100(13) -0.0035(12) 0.0195(14)
C45 0.0352(14) 0.0466(17) 0.0388(16) -0.0126(14) -0.0019(12) 0.0045(12)
C46 0.0374(14) 0.0342(15) 0.0335(15) -0.0034(12) 0.0018(12) 0.0010(12)
C47 0.0408(14) 0.0348(14) 0.0310(14) 0.0085(12) 0.0126(12) 0.0049(12)
C48 0.0317(13) 0.0365(15) 0.0522(18) 0.0041(14) 0.0082(12) -0.0066(12)
C49 0.0405(14) 0.0251(13) 0.0421(16) -0.0007(12) 0.0088(12) 0.0052(11)
C410 0.0311(13) 0.0413(16) 0.0289(14) 0.0058(12) -0.0042(10) -0.0025(11)
C411 0.0326(13) 0.0320(14) 0.0515(18) 0.0095(13) 0.0079(12) 0.0000(11)
C50 0.0336(12) 0.0216(12) 0.0268(12) 0.0016(10) 0.0098(10) 0.0028(10)
C51 0.0286(12) 0.0245(12) 0.0328(14) -0.0032(11) 0.0035(10) -0.0050(10)
C52 0.0222(12) 0.0363(15) 0.064(2) -0.0039(14) 0.0104(12) -0.0026(11)
C53 0.0479(16) 0.0356(15) 0.0554(19) 0.0023(14) 0.0347(15) -0.0003(13)
C54 0.0519(16) 0.0314(14) 0.0276(14) 0.0028(11) 0.0173(12) 0.0057(12)
C55 0.0366(13) 0.0230(12) 0.0315(14) -0.0014(10) 0.0088(11) -0.0044(10)
C56 0.0558(18) 0.0292(15) 0.057(2) 0.0110(14) 0.0288(16) 0.0141(13)
C57 0.095(3) 0.0303(16) 0.061(2) -0.0050(15) 0.047(2) 0.0037(17)
C58 0.108(3) 0.050(2) 0.0333(17) -0.0201(15) 0.0222(19) -0.043(2)
C59 0.0499(17) 0.0507(18) 0.0351(16) -0.0034(14) 0.0031(13) -0.0275(14)
C60 0.0252(12) 0.0251(13) 0.0434(15) 0.0052(11) 0.0077(11) -0.0028(10)
C61 0.0299(13) 0.0304(15) 0.065(2) -0.0070(14) -0.0107(13) 0.0006(11)
C62 0.0211(13) 0.0415(19) 0.128(4) 0.004(2) 0.0010(18) -0.0029(12)
C63 0.0412(17) 0.0409(18) 0.129(4) 0.023(2) 0.049(2) 0.0039(14)
C64 0.0559(18) 0.0393(17) 0.068(2) 0.0220(16) 0.0405(17) 0.0074(14)
C65 0.0277(11) 0.0256(12) 0.0259(12) 0.0001(10) 0.0061(10) 0.0001(10)
C66 0.0352(13) 0.0325(14) 0.0348(14) 0.0072(12) 0.0095(11) 0.0094(11)
C67 0.0440(15) 0.0421(16) 0.0367(15) -0.0017(13) 0.0192(13) 0.0123(13)
C68 0.0501(16) 0.0436(17) 0.0247(13) -0.0047(12) 0.0080(12) 0.0069(13)
C69 0.0285(12) 0.0281(13) 0.0302(13) -0.0053(11) 0.0036(10) -0.0006(10)

loop_
_atom_type_symbol
_atom_type_description
_atom_type_scat_dispersion_real
_atom_type_scat_dispersion_imag
_atom_type_scat_source
C C 0.0033 0.0016 'International Tables Vol C Tables 4.2.6.8 and 6.1.1.4'
H H 0.0000 0.0000 'International Tables Vol C Tables 4.2.6.8 and 6.1.1.4'
Fe Fe 0.3463 0.8444 'International Tables Vol C Tables 4.2.6.8 and 6.1.1.4'
Ga Ga 0.2307 1.6083 'International Tables Vol C Tables 4.2.6.8 and 6.1.1.4'
N N 0.0061 0.0033 'International Tables Vol C Tables 4.2.6.8 and 6.1.1.4'
Si Si 0.0817 0.0704 'International Tables Vol C Tables 4.2.6.8 and 6.1.1.4'

loop_
_geom_angle_atom_site_label_1
_geom_angle_atom_site_label_2
_geom_angle_atom_site_label_3
_geom_angle
C20 Ga1 C35 118.37(10)
C20 Ga1 C1 116.35(9)
C35 Ga1 C1 121.50(9)
C20 Ga1 N1 101.52(8)
C35 Ga1 N1 103.68(8)
C1 Ga1 N1 83.96(8)
C26 Fe1 C24 158.44(10)
C26 Fe1 C29 68.30(10)
C24 Fe1 C29 122.24(11)
C26 Fe1 C27 40.88(10)
C24 Fe1 C27 121.68(11)
C29 Fe1 C27 68.31(10)
C26 Fe1 C23 122.69(10)
C24 Fe1 C23 41.01(11)
C29 Fe1 C23 158.42(12)
C27 Fe1 C23 106.83(10)
C26 Fe1 C28 68.50(11)
C24 Fe1 C28 106.35(11)
C29 Fe1 C28 40.52(10)
C27 Fe1 C28 40.66(11)
C23 Fe1 C28 122.18(12)
C26 Fe1 C21 124.29(10)
C24 Fe1 C21 67.88(10)
C29 Fe1 C21 124.03(10)
C27 Fe1 C21 159.73(11)
C23 Fe1 C21 67.66(11)
C28 Fe1 C21 158.93(10)
C26 Fe1 C22 108.25(10)
C24 Fe1 C22 68.34(11)
C29 Fe1 C22 160.16(11)
C27 Fe1 C22 122.76(10)
C23 Fe1 C22 40.07(12)
C28 Fe1 C22 158.22(11)
C21 Fe1 C22 40.55(10)
C26 Fe1 C25 41.14(9)
C24 Fe1 C25 158.57(10)
C29 Fe1 C25 40.94(9)
C27 Fe1 C25 69.35(10)
C23 Fe1 C25 159.07(11)
C28 Fe1 C25 69.13(10)
C21 Fe1 C25 108.41(9)
C22 Fe1 C25 123.54(11)
C26 Fe1 C20 159.54(10)
C24 Fe1 C20 41.11(9)
C29 Fe1 C20 106.76(9)
C27 Fe1 C20 157.67(11)
C23 Fe1 C20 69.31(9)
C28 Fe1 C20 121.51(10)
C21 Fe1 C20 40.81(9)
C22 Fe1 C20 69.27(9)
C25 Fe1 C20 122.13(9)
C37 Fe2 C32 109.61(10)
C37 Fe2 C34 130.89(10)
C32 Fe2 C34 67.68(10)
C37 Fe2 C36 40.64(10)
C32 Fe2 C36 107.56(10)
C34 Fe2 C36 169.60(10)
C37 Fe2 C33 104.40(10)
C32 Fe2 C33 40.34(11)
C34 Fe2 C33 40.36(10)
C36 Fe2 C33 130.17(10)
C37 Fe2 C38 40.50(10)
C32 Fe2 C38 140.13(11)
C34 Fe2 C38 109.20(10)
C36 Fe2 C38 68.05(10)
C33 Fe2 C38 110.57(11)
C37 Fe2 C31 142.60(10)
C32 Fe2 C31 40.60(10)
C34 Fe2 C31 67.58(10)
C36 Fe2 C31 115.37(10)
C33 Fe2 C31 68.00(10)
C38 Fe2 C31 176.51(10)
C37 Fe2 C39 67.91(10)
C32 Fe2 C39 174.70(10)
C34 Fe2 C39 117.56(10)
C36 Fe2 C39 67.42(9)
C33 Fe2 C39 144.20(10)
C38 Fe2 C39 40.59(9)
C31 Fe2 C39 139.16(10)
C37 Fe2 C30 171.59(10)
C32 Fe2 C30 68.79(10)
C34 Fe2 C30 40.70(9)
C36 Fe2 C30 147.67(10)
C33 Fe2 C30 68.82(10)
C38 Fe2 C30 135.95(10)
C31 Fe2 C30 40.69(9)
C39 Fe2 C30 114.38(9)
C37 Fe2 C35 68.70(9)
C32 Fe2 C35 134.57(10)
C34 Fe2 C35 149.04(10)
C36 Fe2 C35 40.49(9)
C33 Fe2 C35 170.60(10)
C38 Fe2 C35 68.72(9)
C31 Fe2 C35 113.24(9)
C39 Fe2 C35 40.41(9)
C30 Fe2 C35 118.60(9)
C25 Si1 C30 112.45(10)
C25 Si1 C10 112.70(11)
C30 Si1 C10 109.87(11)
C25 Si1 C11 106.48(11)
C30 Si1 C11 108.29(11)
C10 Si1 C11 106.74(11)
C7 N1 C8 111.1(2)
C7 N1 C9 109.89(19)
C8 N1 C9 109.47(18)
C7 N1 Ga1 102.23(13)
C8 N1 Ga1 113.16(14)
C9 N1 Ga1 110.80(15)
C6 C1 C2 117.2(2)
C6 C1 Ga1 131.66(18)
C2 C1 Ga1 111.16(16)
C3 C2 C1 121.6(2)
C3 C2 C7 121.0(2)
C1 C2 C7 117.2(2)
C2 C3 C4 120.0(2)
C2 C3 H3 120.0
C4 C3 H3 120.0
C5 C4 C3 119.4(2)
C5 C4 H4 120.3
C3 C4 H4 120.3
C4 C5 C6 120.3(2)
C4 C5 H5 119.9
C6 C5 H5 119.9
C1 C6 C5 121.4(2)
C1 C6 H6 119.3
C5 C6 H6 119.3
N1 C7 C2 109.6(2)
N1 C7 H7A 109.7
C2 C7 H7A 109.7
N1 C7 H7B 109.7
C2 C7 H7B 109.7
H7A C7 H7B 108.2
N1 C8 H8A 109.5
N1 C8 H8B 109.5
H8A C8 H8B 109.5
N1 C8 H8C 109.5
H8A C8 H8C 109.5
H8B C8 H8C 109.5
N1 C9 H9A 109.5
N1 C9 H9B 109.5
H9A C9 H9B 109.5
N1 C9 H9C 109.5
H9A C9 H9C 109.5
H9B C9 H9C 109.5
Si1 C10 H10A 109.5
Si1 C10 H10B 109.5
H10A C10 H10B 109.5
Si1 C10 H10C 109.5
H10A C10 H10C 109.5
H10B C10 H10C 109.5
Si1 C11 H11A 109.5
Si1 C11 H11B 109.5
H11A C11 H11B 109.5
Si1 C11 H11C 109.5
H11A C11 H11C 109.5
H11B C11 H11C 109.5
C21 C20 C24 105.1(2)
C21 C20 Ga1 126.72(18)
C24 C20 Ga1 127.17(19)
C21 C20 Fe1 68.98(12)
C24 C20 Fe1 68.53(12)
Ga1 C20 Fe1 117.89(11)
C22 C21 C20 110.1(2)
C22 C21 Fe1 69.96(14)
C20 C21 Fe1 70.21(12)
C22 C21 H21 124.9
C20 C21 H21 124.9
Fe1 C21 H21 126.5
C23 C22 C21 107.5(2)
C23 C22 Fe1 69.66(15)
C21 C22 Fe1 69.49(14)
C23 C22 H22 126.2
C21 C22 H22 126.2
Fe1 C22 H22 126.2
C22 C23 C24 108.3(2)
C22 C23 Fe1 70.27(15)
C24 C23 Fe1 69.26(15)
C22 C23 H23 125.8
C24 C23 H23 125.8
Fe1 C23 H23 126.2
C23 C24 C20 108.9(2)
C23 C24 Fe1 69.73(14)
C20 C24 Fe1 70.37(13)
C23 C24 H24 125.5
C20 C24 H24 125.5
Fe1 C24 H24 125.9
C29 C25 C26 105.5(2)
C29 C25 Si1 129.35(18)
C26 C25 Si1 124.94(18)
C29 C25 Fe1 68.75(13)
C26 C25 Fe1 68.52(13)
Si1 C25 Fe1 130.76(11)
C27 C26 C25 109.2(2)
C27 C26 Fe1 69.88(13)
C25 C26 Fe1 70.33(12)
C27 C26 H26 125.4
C25 C26 H26 125.4
Fe1 C26 H26 126.0
C28 C27 C26 107.6(2)
C28 C27 Fe1 69.73(14)
C26 C27 Fe1 69.25(13)
C28 C27 H27 126.2
C26 C27 H27 126.2
Fe1 C27 H27 126.4
C29 C28 C27 107.9(2)
C29 C28 Fe1 69.49(14)
C27 C28 Fe1 69.61(14)
C29 C28 H28 126.1
C27 C28 H28 126.1
Fe1 C28 H28 126.4
C28 C29 C25 109.7(2)
C28 C29 Fe1 69.99(14)
C25 C29 Fe1 70.31(13)
C28 C29 H29 125.1
C25 C29 H29 125.1
Fe1 C29 H29 126.2
C34 C30 C31 104.9(2)
C34 C30 Si1 122.48(18)
C31 C30 Si1 131.92(18)
C34 C30 Fe2 68.31(12)
C31 C30 Fe2 68.39(12)
Si1 C30 Fe2 134.35(12)
C32 C31 C30 109.4(2)
C32 C31 Fe2 69.58(13)
C30 C31 Fe2 70.93(12)
C32 C31 H31 125.3
C30 C31 H31 125.3
Fe2 C31 H31 125.8
C33 C32 C31 108.0(2)
C33 C32 Fe2 69.93(15)
C31 C32 Fe2 69.82(13)
C33 C32 H32 126.0
C31 C32 H32 126.0
Fe2 C32 H32 125.8
C32 C33 C34 107.6(2)
C32 C33 Fe2 69.74(15)
C34 C33 Fe2 69.77(14)
C32 C33 H33 126.2
C34 C33 H33 126.2
Fe2 C33 H33 125.9
C33 C34 C30 110.1(2)
C33 C34 Fe2 69.88(14)
C30 C34 Fe2 71.00(13)
C33 C34 H34 125.0
C30 C34 H34 125.0
Fe2 C34 H34 125.7
C36 C35 C39 105.1(2)
C36 C35 Ga1 125.67(17)
C39 C35 Ga1 129.00(17)
C36 C35 Fe2 67.90(13)
C39 C35 Fe2 68.43(13)
Ga1 C35 Fe2 131.56(10)
C37 C36 C35 109.7(2)
C37 C36 Fe2 69.31(13)
C35 C36 Fe2 71.62(12)
C37 C36 H36 125.1
C35 C36 H36 125.1
Fe2 C36 H36 125.5
C38 C37 C36 108.0(2)
C38 C37 Fe2 70.18(13)
C36 C37 Fe2 70.06(13)
C38 C37 H37 126.0
C36 C37 H37 126.0
Fe2 C37 H37 125.4
C37 C38 C39 107.4(2)
C37 C38 Fe2 69.32(13)
C39 C38 Fe2 70.15(13)
C37 C38 H38 126.3
C39 C38 H38 126.3
Fe2 C38 H38 125.8
C38 C39 C35 109.7(2)
C38 C39 Fe2 69.25(14)
C35 C39 Fe2 71.15(13)
C38 C39 H39 125.1
C35 C39 H39 125.1
Fe2 C39 H39 126.0
C65 Ga2 C50 119.35(10)
C65 Ga2 C41 119.90(10)
C50 Ga2 C41 117.34(10)
C65 Ga2 N2 105.31(9)
C50 Ga2 N2 99.35(8)
C41 Ga2 N2 83.33(9)
C58 Fe3 C56 67.66(15)
C58 Fe3 C53 113.05(13)
C56 Fe3 C53 128.83(12)
C58 Fe3 C57 40.18(16)
C56 Fe3 C57 40.51(13)
C53 Fe3 C57 105.02(12)
C58 Fe3 C52 144.32(14)
C56 Fe3 C52 107.76(13)
C53 Fe3 C52 40.53(12)
C57 Fe3 C52 112.74(14)
C58 Fe3 C54 108.43(13)
C56 Fe3 C54 167.72(10)
C53 Fe3 C54 40.70(11)
C57 Fe3 C54 129.13(12)
C52 Fe3 C54 68.15(12)
C58 Fe3 C59 41.15(13)
C56 Fe3 C59 67.89(13)
C53 Fe3 C59 147.21(13)
C57 Fe3 C59 68.53(14)
C52 Fe3 C59 172.22(12)
C54 Fe3 C59 117.47(13)
C58 Fe3 C51 173.06(15)
C56 Fe3 C51 117.32(12)
C53 Fe3 C51 68.17(11)
C57 Fe3 C51 146.73(15)
C52 Fe3 C51 40.71(10)
C54 Fe3 C51 67.73(11)
C59 Fe3 C51 134.63(11)
C58 Fe3 C55 69.05(11)
C56 Fe3 C55 41.00(10)
C53 Fe3 C55 169.07(12)
C57 Fe3 C55 69.27(11)
C52 Fe3 C55 131.90(12)
C54 Fe3 C55 149.98(11)
C59 Fe3 C55 40.66(11)
C51 Fe3 C55 111.13(10)
C58 Fe3 C50 132.89(15)
C56 Fe3 C50 149.94(11)
C53 Fe3 C50 69.05(10)
C57 Fe3 C50 169.42(13)
C52 Fe3 C50 68.90(10)
C54 Fe3 C50 40.85(9)
C59 Fe3 C50 111.36(12)
C51 Fe3 C50 40.50(10)
C55 Fe3 C50 118.02(9)
C66 Fe4 C63 123.03(12)
C66 Fe4 C62 103.93(13)
C63 Fe4 C62 39.96(16)
C66 Fe4 C67 40.85(11)
C63 Fe4 C67 104.88(13)
C62 Fe4 C67 114.96(13)
C66 Fe4 C64 162.15(10)
C63 Fe4 C64 41.29(13)
C62 Fe4 C64 68.90(16)
C67 Fe4 C64 125.92(12)
C66 Fe4 C61 117.82(12)
C63 Fe4 C61 67.27(15)
C62 Fe4 C61 40.58(13)
C67 Fe4 C61 150.42(12)
C64 Fe4 C61 68.03(14)
C66 Fe4 C68 68.18(12)
C63 Fe4 C68 119.24(15)
C62 Fe4 C68 150.64(14)
C67 Fe4 C68 40.58(11)
C64 Fe4 C68 109.60(13)
C61 Fe4 C68 168.13(11)
C66 Fe4 C69 67.96(11)
C63 Fe4 C69 155.72(16)
C62 Fe4 C69 164.30(15)
C67 Fe4 C69 68.35(11)
C64 Fe4 C69 122.74(13)
C61 Fe4 C69 130.00(11)
C68 Fe4 C69 40.60(10)
C66 Fe4 C65 40.99(9)
C63 Fe4 C65 160.92(14)
C62 Fe4 C65 124.60(15)
C67 Fe4 C65 69.30(10)
C64 Fe4 C65 156.31(11)
C61 Fe4 C65 108.33(11)
C68 Fe4 C65 68.86(10)
C69 Fe4 C65 40.62(10)
C66 Fe4 C60 153.82(11)
C63 Fe4 C60 68.71(11)
C62 Fe4 C60 69.29(11)
C67 Fe4 C60 165.22(11)
C64 Fe4 C60 40.69(11)
C61 Fe4 C60 40.87(11)
C68 Fe4 C60 129.83(11)
C69 Fe4 C60 111.69(9)
C65 Fe4 C60 121.06(9)
C60 Si2 C410 111.69(12)
C60 Si2 C55 113.71(12)
C410 Si2 C55 110.30(12)
C60 Si2 C411 107.19(11)
C410 Si2 C411 106.66(13)
C55 Si2 C411 106.87(12)
C48 N2 C49 108.7(2)
C48 N2 C47 111.63(19)
C49 N2 C47 109.8(2)
C48 N2 Ga2 114.39(16)
C49 N2 Ga2 109.37(14)
C47 N2 Ga2 102.75(15)
C46 C41 C42 117.0(2)
C46 C41 Ga2 131.1(2)
C42 C41 Ga2 111.88(18)
C43 C42 C41 121.2(2)
C43 C42 C47 121.4(2)
C41 C42 C47 117.4(2)
C44 C43 C42 120.1(3)
C44 C43 H43 120.0
C42 C43 H43 120.0
C45 C44 C43 119.7(3)
C45 C44 H44 120.1
C43 C44 H44 120.1
C44 C45 C46 120.1(3)
C44 C45 H45 120.0
C46 C45 H45 120.0
C45 C46 C41 121.9(3)
C45 C46 H46 119.1
C41 C46 H46 119.1
N2 C47 C42 110.13(19)
N2 C47 H47A 109.6
C42 C47 H47A 109.6
N2 C47 H47B 109.6
C42 C47 H47B 109.6
H47A C47 H47B 108.1
N2 C48 H48A 109.5
N2 C48 H48B 109.5
H48A C48 H48B 109.5
N2 C48 H48C 109.5
H48A C48 H48C 109.5
H48B C48 H48C 109.5
N2 C49 H49A 109.5
N2 C49 H49B 109.5
H49A C49 H49B 109.5
N2 C49 H49C 109.5
H49A C49 H49C 109.5
H49B C49 H49C 109.5
Si2 C410 H41A 109.5
Si2 C410 H41B 109.5
H41A C410 H41B 109.5
Si2 C410 H41C 109.5
H41A C410 H41C 109.5
H41B C410 H41C 109.5
Si2 C411 H41D 109.5
Si2 C411 H41E 109.5
H41D C411 H41E 109.5
Si2 C411 H41F 109.5
H41D C411 H41F 109.5
H41E C411 H41F 109.5
C51 C50 C54 105.2(2)
C51 C50 Ga2 129.18(18)
C54 C50 Ga2 125.39(19)
C51 C50 Fe3 68.57(14)
C54 C50 Fe3 68.11(14)
Ga2 C50 Fe3 131.21(12)
C52 C51 C50 109.7(2)
C52 C51 Fe3 69.32(15)
C50 C51 Fe3 70.94(14)
C52 C51 H51 125.2
C50 C51 H51 125.2
Fe3 C51 H51 126.2
C53 C52 C51 107.7(2)
C53 C52 Fe3 69.56(16)
C51 C52 Fe3 69.96(14)
C53 C52 H52 126.1
C51 C52 H52 126.1
Fe3 C52 H52 125.9
C52 C53 C54 107.8(2)
C52 C53 Fe3 69.91(15)
C54 C53 Fe3 69.85(15)
C52 C53 H53 126.1
C54 C53 H53 126.1
Fe3 C53 H53 125.7
C53 C54 C50 109.5(2)
C53 C54 Fe3 69.46(16)
C50 C54 Fe3 71.05(14)
C53 C54 H54 125.2
C50 C54 H54 125.2
Fe3 C54 H54 125.9
C59 C55 C56 105.2(2)
C59 C55 Si2 132.0(2)
C56 C55 Si2 122.4(2)
C59 C55 Fe3 68.62(14)
C56 C55 Fe3 68.26(14)
Si2 C55 Fe3 133.00(13)
C57 C56 C55 110.1(3)
C57 C56 Fe3 69.85(18)
C55 C56 Fe3 70.74(15)
C57 C56 H56 125.0
C55 C56 H56 125.0
Fe3 C56 H56 126.1
C58 C57 C56 107.5(3)
C58 C57 Fe3 69.69(18)
C56 C57 Fe3 69.64(17)
C58 C57 H57 126.3
C56 C57 H57 126.3
Fe3 C57 H57 126.0
C57 C58 C59 108.5(3)
C57 C58 Fe3 70.13(19)
C59 C58 Fe3 69.73(16)
C57 C58 H58 125.8
C59 C58 H58 125.8
Fe3 C58 H58 126.0
C55 C59 C58 108.8(3)
C55 C59 Fe3 70.72(15)
C58 C59 Fe3 69.12(16)
C55 C59 H59 125.6
C58 C59 H59 125.6
Fe3 C59 H59 126.1
C64 C60 C61 105.7(2)
C64 C60 Si2 124.6(2)
C61 C60 Si2 129.2(2)
C64 C60 Fe4 68.56(15)
C61 C60 Fe4 68.57(15)
Si2 C60 Fe4 133.17(13)
C62 C61 C60 109.8(3)
C62 C61 Fe4 69.25(19)
C60 C61 Fe4 70.55(16)
C62 C61 H61 125.1
C60 C61 H61 125.1
Fe4 C61 H61 126.7
C63 C62 C61 107.4(3)
C63 C62 Fe4 70.0(2)
C61 C62 Fe4 70.17(16)
C63 C62 H62 126.3
C61 C62 H62 126.3
Fe4 C62 H62 125.1
C62 C63 C64 109.3(3)
C62 C63 Fe4 70.02(18)
C64 C63 Fe4 69.70(16)
C62 C63 H63 125.4
C64 C63 H63 125.4
Fe4 C63 H63 126.5
C60 C64 C63 107.8(3)
C60 C64 Fe4 70.75(15)
C63 C64 Fe4 69.00(17)
C60 C64 H64 126.1
C63 C64 H64 126.1
Fe4 C64 H64 125.7
C69 C65 C66 105.4(2)
C69 C65 Ga2 129.53(17)
C66 C65 Ga2 124.73(19)
C69 C65 Fe4 68.89(13)
C66 C65 Fe4 67.99(14)
Ga2 C65 Fe4 122.06(12)
C67 C66 C65 109.7(2)
C67 C66 Fe4 69.76(16)
C65 C66 Fe4 71.03(14)
C67 C66 H66 125.1
C65 C66 H66 125.1
Fe4 C66 H66 125.7
C68 C67 C66 107.5(2)
C68 C67 Fe4 70.18(16)
C66 C67 Fe4 69.39(15)
C68 C67 H67 126.3
C66 C67 H67 126.3
Fe4 C67 H67 125.7
C67 C68 C69 107.9(2)
C67 C68 Fe4 69.24(17)
C69 C68 Fe4 69.78(15)
C67 C68 H68 126.0
C69 C68 H68 126.0
Fe4 C68 H68 126.5
C68 C69 C65 109.5(2)
C68 C69 Fe4 69.62(16)
C65 C69 Fe4 70.48(14)
C68 C69 H69 125.3
C65 C69 H69 125.3
Fe4 C69 H69 126.2

loop_
_geom_bond_atom_site_label_1
_geom_bond_atom_site_label_2
_geom_bond_distance
Ga1 C20 1.952(2)
Ga1 C35 1.962(2)
Ga1 C1 1.983(2)
Ga1 N1 2.1585(18)
Fe1 C26 2.033(2)
Fe1 C24 2.036(2)
Fe1 C29 2.037(2)
Fe1 C27 2.041(2)
Fe1 C23 2.042(3)
Fe1 C28 2.043(3)
Fe1 C21 2.044(2)
Fe1 C22 2.050(3)
Fe1 C25 2.057(2)
Fe1 C20 2.060(2)
Fe2 C37 2.038(2)
Fe2 C32 2.047(2)
Fe2 C34 2.048(2)
Fe2 C36 2.048(2)
Fe2 C33 2.050(3)
Fe2 C38 2.050(2)
Fe2 C31 2.050(2)
Fe2 C39 2.062(2)
Fe2 C30 2.084(2)
Fe2 C35 2.098(2)
Si1 C25 1.859(2)
Si1 C30 1.865(2)
Si1 C10 1.867(2)
Si1 C11 1.878(2)
N1 C7 1.473(3)
N1 C8 1.474(3)
N1 C9 1.484(3)
C1 C6 1.391(3)
C1 C2 1.398(3)
C2 C3 1.388(3)
C2 C7 1.526(3)
C3 C4 1.388(4)
C3 H3 0.9500
C4 C5 1.376(4)
C4 H4 0.9500
C5 C6 1.396(3)
C5 H5 0.9500
C6 H6 0.9500
C7 H7A 0.9900
C7 H7B 0.9900
C8 H8A 0.9800
C8 H8B 0.9800
C8 H8C 0.9800
C9 H9A 0.9800
C9 H9B 0.9800
C9 H9C 0.9800
C10 H10A 0.9800
C10 H10B 0.9800
C10 H10C 0.9800
C11 H11A 0.9800
C11 H11B 0.9800
C11 H11C 0.9800
C20 C21 1.431(3)
C20 C24 1.438(3)
C21 C22 1.418(3)
C21 H21 0.9500
C22 C23 1.402(4)
C22 H22 0.9500
C23 C24 1.428(4)
C23 H23 0.9500
C24 H24 0.9500
C25 C29 1.432(3)
C25 C26 1.438(3)
C26 C27 1.423(4)
C26 H26 0.9500
C27 C28 1.419(4)
C27 H27 0.9500
C28 C29 1.413(3)
C28 H28 0.9500
C29 H29 0.9500
C30 C34 1.437(3)
C30 C31 1.438(3)
C31 C32 1.421(3)
C31 H31 0.9500
C32 C33 1.412(4)
C32 H32 0.9500
C33 C34 1.413(4)
C33 H33 0.9500
C34 H34 0.9500
C35 C36 1.435(3)
C35 C39 1.437(3)
C36 C37 1.419(3)
C36 H36 0.9500
C37 C38 1.415(4)
C37 H37 0.9500
C38 C39 1.426(3)
C38 H38 0.9500
C39 H39 0.9500
Ga2 C65 1.948(2)
Ga2 C50 1.962(2)
Ga2 C41 1.980(3)
Ga2 N2 2.158(2)
Fe3 C58 2.033(3)
Fe3 C56 2.036(3)
Fe3 C53 2.036(3)
Fe3 C57 2.039(3)
Fe3 C52 2.041(3)
Fe3 C54 2.041(3)
Fe3 C59 2.041(3)
Fe3 C51 2.049(2)
Fe3 C55 2.069(2)
Fe3 C50 2.081(2)
Fe4 C66 2.031(3)
Fe4 C63 2.034(3)
Fe4 C62 2.034(3)
Fe4 C67 2.036(3)
Fe4 C64 2.043(3)
Fe4 C61 2.046(3)
Fe4 C68 2.048(3)
Fe4 C69 2.050(2)
Fe4 C65 2.071(2)
Fe4 C60 2.072(3)
Si2 C60 1.859(2)
Si2 C410 1.860(3)
Si2 C55 1.862(3)
Si2 C411 1.875(3)
N2 C48 1.474(3)
N2 C49 1.485(3)
N2 C47 1.487(3)
C41 C46 1.401(4)
C41 C42 1.402(3)
C42 C43 1.400(4)
C42 C47 1.510(4)
C43 C44 1.383(4)
C43 H43 0.9500
C44 C45 1.382(4)
C44 H44 0.9500
C45 C46 1.387(4)
C45 H45 0.9500
C46 H46 0.9500
C47 H47A 0.9900
C47 H47B 0.9900
C48 H48A 0.9800
C48 H48B 0.9800
C48 H48C 0.9800
C49 H49A 0.9800
C49 H49B 0.9800
C49 H49C 0.9800
C410 H41A 0.9800
C410 H41B 0.9800
C410 H41C 0.9800
C411 H41D 0.9800
C411 H41E 0.9800
C411 H41F 0.9800
C50 C51 1.430(3)
C50 C54 1.439(3)
C51 C52 1.423(3)
C51 H51 0.9500
C52 C53 1.412(4)
C52 H52 0.9500
C53 C54 1.418(4)
C53 H53 0.9500
C54 H54 0.9500
C55 C59 1.428(4)
C55 C56 1.438(4)
C56 C57 1.411(4)
C56 H56 0.9500
C57 C58 1.399(5)
C57 H57 0.9500
C58 C59 1.432(4)
C58 H58 0.9500
C59 H59 0.9500
C60 C64 1.431(4)
C60 C61 1.438(4)
C61 C62 1.415(4)
C61 H61 0.9500
C62 C63 1.390(6)
C62 H62 0.9500
C63 C64 1.437(5)
C63 H63 0.9500
C64 H64 0.9500
C65 C69 1.431(3)
C65 C66 1.437(3)
C66 C67 1.419(4)
C66 H66 0.9500
C67 C68 1.416(4)
C67 H67 0.9500
C68 C69 1.422(3)
C68 H68 0.9500
C69 H69 0.9500

loop_
_geom_torsion_atom_site_label_1
_geom_torsion_atom_site_label_2
_geom_torsion_atom_site_label_3
_geom_torsion_atom_site_label_4
_geom_torsion
C20 Ga1 N1 C7 -84.24(15)
C35 Ga1 N1 C7 152.48(15)
C1 Ga1 N1 C7 31.48(15)
C20 Ga1 N1 C8 35.32(18)
C35 Ga1 N1 C8 -87.96(18)
C1 Ga1 N1 C8 151.04(18)
C20 Ga1 N1 C9 158.71(16)
C35 Ga1 N1 C9 35.43(17)
C1 Ga1 N1 C9 -85.57(16)
C20 Ga1 C1 C6 -94.3(2)
C35 Ga1 C1 C6 63.4(2)
N1 Ga1 C1 C6 165.8(2)
C20 Ga1 C1 C2 85.06(17)
C35 Ga1 C1 C2 -117.19(17)
N1 Ga1 C1 C2 -14.83(16)
C6 C1 C2 C3 -1.5(4)
Ga1 C1 C2 C3 179.1(2)
C6 C1 C2 C7 173.9(2)
Ga1 C1 C2 C7 -5.5(3)
C1 C2 C3 C4 2.3(4)
C7 C2 C3 C4 -172.9(2)
C2 C3 C4 C5 -0.6(4)
C3 C4 C5 C6 -1.8(4)
C2 C1 C6 C5 -1.1(4)
Ga1 C1 C6 C5 178.29(19)
C4 C5 C6 C1 2.7(4)
C8 N1 C7 C2 -161.77(19)
C9 N1 C7 C2 76.9(2)
Ga1 N1 C7 C2 -40.8(2)
C3 C2 C7 N1 -150.5(2)
C1 C2 C7 N1 34.1(3)
C35 Ga1 C20 C21 -5.8(2)
C1 Ga1 C20 C21 152.64(18)
N1 Ga1 C20 C21 -118.44(19)
C35 Ga1 C20 C24 -172.61(18)
C1 Ga1 C20 C24 -14.1(2)
N1 Ga1 C20 C24 74.8(2)
C35 Ga1 C20 Fe1 -89.41(14)
C1 Ga1 C20 Fe1 69.06(15)
N1 Ga1 C20 Fe1 157.98(11)
C26 Fe1 C20 C21 -50.3(3)
C24 Fe1 C20 C21 116.8(2)
C29 Fe1 C20 C21 -123.05(15)
C27 Fe1 C20 C21 163.4(2)
C23 Fe1 C20 C21 79.38(17)
C28 Fe1 C20 C21 -164.75(15)
C22 Fe1 C20 C21 36.41(15)
C25 Fe1 C20 C21 -80.98(16)
C26 Fe1 C20 C24 -167.2(3)
C29 Fe1 C20 C24 120.14(16)
C27 Fe1 C20 C24 46.6(3)
C23 Fe1 C20 C24 -37.44(17)
C28 Fe1 C20 C24 78.43(18)
C21 Fe1 C20 C24 -116.8(2)
C22 Fe1 C20 C24 -80.41(17)
C25 Fe1 C20 C24 162.20(15)
C26 Fe1 C20 Ga1 71.1(3)
C24 Fe1 C20 Ga1 -121.8(2)
C29 Fe1 C20 Ga1 -1.62(15)
C27 Fe1 C20 Ga1 -75.2(3)
C23 Fe1 C20 Ga1 -159.20(17)
C28 Fe1 C20 Ga1 -43.33(17)
C21 Fe1 C20 Ga1 121.4(2)
C22 Fe1 C20 Ga1 157.83(17)
C25 Fe1 C20 Ga1 40.44(17)
C24 C20 C21 C22 0.7(3)
Ga1 C20 C21 C22 -168.46(17)
Fe1 C20 C21 C22 -58.68(16)
C24 C20 C21 Fe1 59.34(15)
Ga1 C20 C21 Fe1 -109.78(17)
C26 Fe1 C21 C22 -77.64(19)
C24 Fe1 C21 C22 82.07(17)
C29 Fe1 C21 C22 -163.07(16)
C27 Fe1 C21 C22 -40.3(4)
C23 Fe1 C21 C22 37.60(16)
C28 Fe1 C21 C22 160.0(3)
C25 Fe1 C21 C22 -120.45(16)
C20 Fe1 C21 C22 121.4(2)
C26 Fe1 C21 C20 160.99(14)
C24 Fe1 C21 C20 -39.30(14)
C29 Fe1 C21 C20 75.56(17)
C27 Fe1 C21 C20 -161.7(3)
C23 Fe1 C21 C20 -83.77(16)
C28 Fe1 C21 C20 38.6(3)
C22 Fe1 C21 C20 -121.4(2)
C25 Fe1 C21 C20 118.18(14)
C20 C21 C22 C23 -0.7(3)
Fe1 C21 C22 C23 -59.53(18)
C20 C21 C22 Fe1 58.84(16)
C26 Fe1 C22 C23 -119.44(15)
C24 Fe1 C22 C23 37.90(15)
C29 Fe1 C22 C23 164.1(3)
C27 Fe1 C22 C23 -76.71(18)
C28 Fe1 C22 C23 -41.9(3)
C21 Fe1 C22 C23 118.8(2)
C25 Fe1 C22 C23 -162.32(14)
C20 Fe1 C22 C23 82.12(15)
C26 Fe1 C22 C21 121.81(15)
C24 Fe1 C22 C21 -80.86(16)
C29 Fe1 C22 C21 45.3(3)
C27 Fe1 C22 C21 164.54(15)
C23 Fe1 C22 C21 -118.8(2)
C28 Fe1 C22 C21 -160.6(3)
C25 Fe1 C22 C21 78.93(17)
C20 Fe1 C22 C21 -36.63(14)
C21 C22 C23 C24 0.4(3)
Fe1 C22 C23 C24 -58.99(18)
C21 C22 C23 Fe1 59.43(17)
C26 Fe1 C23 C22 79.35(17)
C24 Fe1 C23 C22 -119.5(2)
C29 Fe1 C23 C22 -165.3(2)
C27 Fe1 C23 C22 121.23(15)
C28 Fe1 C23 C22 162.99(14)
C21 Fe1 C23 C22 -38.04(14)
C25 Fe1 C23 C22 45.1(3)
C20 Fe1 C23 C22 -82.02(15)
C26 Fe1 C23 C24 -161.11(15)
C29 Fe1 C23 C24 -45.8(3)
C27 Fe1 C23 C24 -119.22(16)
C28 Fe1 C23 C24 -77.47(18)
C21 Fe1 C23 C24 81.51(16)
C22 Fe1 C23 C24 119.5(2)
C25 Fe1 C23 C24 164.7(2)
C20 Fe1 C23 C24 37.52(15)
C22 C23 C24 C20 0.0(3)
Fe1 C23 C24 C20 -59.65(17)
C22 C23 C24 Fe1 59.62(18)
C21 C20 C24 C23 -0.4(3)
Ga1 C20 C24 C23 168.68(17)
Fe1 C20 C24 C23 59.26(17)
C21 C20 C24 Fe1 -59.64(15)
Ga1 C20 C24 Fe1 109.42(17)
C26 Fe1 C24 C23 47.9(4)
C29 Fe1 C24 C23 161.84(16)
C27 Fe1 C24 C23 78.99(19)
C28 Fe1 C24 C23 120.58(17)
C21 Fe1 C24 C23 -80.91(17)
C22 Fe1 C24 C23 -37.06(16)
C25 Fe1 C24 C23 -165.0(2)
C20 Fe1 C24 C23 -119.9(2)
C26 Fe1 C24 C20 167.8(2)
C29 Fe1 C24 C20 -78.23(17)
C27 Fe1 C24 C20 -161.08(15)
C23 Fe1 C24 C20 119.9(2)
C28 Fe1 C24 C20 -119.49(16)
C21 Fe1 C24 C20 39.02(14)
C22 Fe1 C24 C20 82.87(16)
C25 Fe1 C24 C20 -45.1(3)
C30 Si1 C25 C29 3.3(2)
C10 Si1 C25 C29 128.2(2)
C11 Si1 C25 C29 -115.1(2)
C30 Si1 C25 C26 177.54(18)
C10 Si1 C25 C26 -57.6(2)
C11 Si1 C25 C26 59.1(2)
C30 Si1 C25 Fe1 -91.74(16)
C10 Si1 C25 Fe1 33.11(19)
C11 Si1 C25 Fe1 149.82(15)
C26 Fe1 C25 C29 117.49(19)
C24 Fe1 C25 C29 -44.8(3)
C27 Fe1 C25 C29 80.31(15)
C23 Fe1 C25 C29 163.5(3)
C28 Fe1 C25 C29 36.68(14)
C21 Fe1 C25 C29 -121.08(14)
C22 Fe1 C25 C29 -163.34(14)
C20 Fe1 C25 C29 -78.22(15)
C24 Fe1 C25 C26 -162.3(3)
C29 Fe1 C25 C26 -117.49(19)
C27 Fe1 C25 C26 -37.18(15)
C23 Fe1 C25 C26 46.0(3)
C28 Fe1 C25 C26 -80.81(15)
C21 Fe1 C25 C26 121.43(14)
C22 Fe1 C25 C26 79.17(16)
C20 Fe1 C25 C26 164.29(14)
C26 Fe1 C25 Si1 -118.3(2)
C24 Fe1 C25 Si1 79.4(3)
C29 Fe1 C25 Si1 124.3(2)
C27 Fe1 C25 Si1 -155.43(19)
C23 Fe1 C25 Si1 -72.3(3)
C28 Fe1 C25 Si1 160.94(19)
C21 Fe1 C25 Si1 3.17(18)
C22 Fe1 C25 Si1 -39.08(19)
C20 Fe1 C25 Si1 46.04(19)
C29 C25 C26 C27 0.1(3)
Si1 C25 C26 C27 -175.24(16)
Fe1 C25 C26 C27 59.24(16)
C29 C25 C26 Fe1 -59.10(15)
Si1 C25 C26 Fe1 125.52(17)
C24 Fe1 C26 C27 42.2(4)
C29 Fe1 C26 C27 -81.49(16)
C23 Fe1 C26 C27 77.55(19)
C28 Fe1 C26 C27 -37.76(16)
C21 Fe1 C26 C27 161.28(15)
C22 Fe1 C26 C27 119.32(17)
C25 Fe1 C26 C27 -120.2(2)
C20 Fe1 C26 C27 -161.2(3)
C24 Fe1 C26 C25 162.4(3)
C29 Fe1 C26 C25 38.73(13)
C27 Fe1 C26 C25 120.2(2)
C23 Fe1 C26 C25 -162.23(15)
C28 Fe1 C26 C25 82.46(15)
C21 Fe1 C26 C25 -78.50(16)
C22 Fe1 C26 C25 -120.46(15)
C20 Fe1 C26 C25 -41.0(3)
C25 C26 C27 C28 -0.1(3)
Fe1 C26 C27 C28 59.38(17)
C25 C26 C27 Fe1 -59.51(16)
C26 Fe1 C27 C28 -119.0(2)
C24 Fe1 C27 C28 77.83(19)
C29 Fe1 C27 C28 -37.58(15)
C23 Fe1 C27 C28 120.12(17)
C21 Fe1 C27 C28 -169.0(3)
C22 Fe1 C27 C28 161.01(16)
C25 Fe1 C27 C28 -81.63(16)
C20 Fe1 C27 C28 43.7(3)
C24 Fe1 C27 C26 -163.13(15)
C29 Fe1 C27 C26 81.46(16)
C23 Fe1 C27 C26 -120.84(17)
C28 Fe1 C27 C26 119.0(2)
C21 Fe1 C27 C26 -49.9(4)
C22 Fe1 C27 C26 -79.95(19)
C25 Fe1 C27 C26 37.42(14)
C20 Fe1 C27 C26 162.8(2)
C26 C27 C28 C29 0.1(3)
Fe1 C27 C28 C29 59.15(17)
C26 C27 C28 Fe1 -59.08(17)
C26 Fe1 C28 C29 -81.33(16)
C24 Fe1 C28 C29 120.83(15)
C27 Fe1 C28 C29 -119.3(2)
C23 Fe1 C28 C29 162.70(15)
C21 Fe1 C28 C29 50.1(3)
C22 Fe1 C28 C29 -166.8(3)
C25 Fe1 C28 C29 -37.05(14)
C20 Fe1 C28 C29 78.66(17)
C26 Fe1 C28 C27 37.95(15)
C24 Fe1 C28 C27 -119.90(16)
C29 Fe1 C28 C27 119.3(2)
C23 Fe1 C28 C27 -78.02(18)
C21 Fe1 C28 C27 169.4(3)
C22 Fe1 C28 C27 -47.5(4)
C25 Fe1 C28 C27 82.22(16)
C20 Fe1 C28 C27 -162.06(15)
C27 C28 C29 C25 0.0(3)
Fe1 C28 C29 C25 59.24(16)
C27 C28 C29 Fe1 -59.22(18)
C26 C25 C29 C28 -0.1(3)
Si1 C25 C29 C28 175.01(18)
Fe1 C25 C29 C28 -59.04(17)
C26 C25 C29 Fe1 58.95(15)
Si1 C25 C29 Fe1 -125.95(18)
C26 Fe1 C29 C28 81.86(16)
C24 Fe1 C29 C28 -76.95(17)
C27 Fe1 C29 C28 37.71(16)
C23 Fe1 C29 C28 -43.2(3)
C21 Fe1 C29 C28 -160.56(15)
C22 Fe1 C29 C28 165.5(3)
C25 Fe1 C29 C28 120.8(2)
C20 Fe1 C29 C28 -119.19(16)
C26 Fe1 C29 C25 -38.92(13)
C24 Fe1 C29 C25 162.27(13)
C27 Fe1 C29 C25 -83.07(15)
C23 Fe1 C29 C25 -164.0(2)
C28 Fe1 C29 C25 -120.8(2)
C21 Fe1 C29 C25 78.66(15)
C22 Fe1 C29 C25 44.8(3)
C20 Fe1 C29 C25 120.03(13)
C25 Si1 C30 C34 167.55(18)
C10 Si1 C30 C34 41.2(2)
C11 Si1 C30 C34 -75.1(2)
C25 Si1 C30 C31 -23.7(3)
C10 Si1 C30 C31 -150.1(2)
C11 Si1 C30 C31 93.7(2)
C25 Si1 C30 Fe2 77.00(18)
C10 Si1 C30 Fe2 -49.4(2)
C11 Si1 C30 Fe2 -165.62(16)
C32 Fe2 C30 C34 80.01(16)
C36 Fe2 C30 C34 169.55(18)
C33 Fe2 C30 C34 36.60(15)
C38 Fe2 C30 C34 -61.5(2)
C31 Fe2 C30 C34 117.1(2)
C39 Fe2 C30 C34 -104.59(16)
C35 Fe2 C30 C34 -149.77(14)
C32 Fe2 C30 C31 -37.07(15)
C34 Fe2 C30 C31 -117.1(2)
C36 Fe2 C30 C31 52.5(2)
C33 Fe2 C30 C31 -80.48(16)
C38 Fe2 C30 C31 -178.61(15)
C39 Fe2 C30 C31 138.33(14)
C35 Fe2 C30 C31 93.15(15)
C32 Fe2 C30 Si1 -165.2(2)
C34 Fe2 C30 Si1 114.8(2)
C36 Fe2 C30 Si1 -75.7(2)
C33 Fe2 C30 Si1 151.4(2)
C38 Fe2 C30 Si1 53.3(2)
C31 Fe2 C30 Si1 -128.1(2)
C39 Fe2 C30 Si1 10.2(2)
C35 Fe2 C30 Si1 -35.0(2)
C34 C30 C31 C32 0.2(3)
Si1 C30 C31 C32 -169.99(18)
Fe2 C30 C31 C32 59.11(16)
C34 C30 C31 Fe2 -58.88(15)
Si1 C30 C31 Fe2 130.9(2)
C37 Fe2 C31 C32 47.4(2)
C34 Fe2 C31 C32 -81.38(16)
C36 Fe2 C31 C32 87.70(17)
C33 Fe2 C31 C32 -37.63(15)
C39 Fe2 C31 C32 171.88(15)
C30 Fe2 C31 C32 -120.3(2)
C35 Fe2 C31 C32 132.27(15)
C37 Fe2 C31 C30 167.68(16)
C32 Fe2 C31 C30 120.3(2)
C34 Fe2 C31 C30 38.91(14)
C36 Fe2 C31 C30 -152.01(14)
C33 Fe2 C31 C30 82.65(16)
C39 Fe2 C31 C30 -67.8(2)
C35 Fe2 C31 C30 -107.44(15)
C30 C31 C32 C33 -0.2(3)
Fe2 C31 C32 C33 59.75(18)
C30 C31 C32 Fe2 -59.93(16)
C37 Fe2 C32 C33 89.34(16)
C34 Fe2 C32 C33 -37.89(14)
C36 Fe2 C32 C33 132.27(15)
C38 Fe2 C32 C33 55.7(2)
C31 Fe2 C32 C33 -119.0(2)
C30 Fe2 C32 C33 -81.85(15)
C35 Fe2 C32 C33 168.36(14)
C37 Fe2 C32 C31 -151.67(15)
C34 Fe2 C32 C31 81.11(15)
C36 Fe2 C32 C31 -108.74(15)
C33 Fe2 C32 C31 119.0(2)
C38 Fe2 C32 C31 174.72(15)
C30 Fe2 C32 C31 37.15(14)
C31 C32 C33 C34 0.1(3)
Fe2 C32 C33 C34 59.73(18)
C31 C32 C33 Fe2 -59.67(17)
C37 Fe2 C33 C32 -103.46(16)
C34 Fe2 C33 C32 118.7(2)
C36 Fe2 C33 C32 -67.41(18)
C38 Fe2 C33 C32 -145.55(15)
C31 Fe2 C33 C32 37.87(14)
C39 Fe2 C33 C32 -175.54(15)
C30 Fe2 C33 C32 81.77(15)
C37 Fe2 C33 C34 137.86(15)
C32 Fe2 C33 C34 -118.7(2)
C36 Fe2 C33 C34 173.91(14)
C38 Fe2 C33 C34 95.78(15)
C31 Fe2 C33 C34 -80.80(15)
C39 Fe2 C33 C34 65.8(2)
C30 Fe2 C33 C34 -36.90(14)
C32 C33 C34 C30 0.1(3)
Fe2 C33 C34 C30 59.80(17)
C32 C33 C34 Fe2 -59.71(18)
C31 C30 C34 C33 -0.2(3)
Si1 C30 C34 C33 171.19(17)
Fe2 C30 C34 C33 -59.13(17)
C31 C30 C34 Fe2 58.93(15)
Si1 C30 C34 Fe2 -129.69(17)
C37 Fe2 C34 C33 -59.3(2)
C32 Fe2 C34 C33 37.87(15)
C36 Fe2 C34 C33 -26.7(6)
C38 Fe2 C34 C33 -99.49(16)
C31 Fe2 C34 C33 81.94(16)
C39 Fe2 C34 C33 -143.00(15)
C30 Fe2 C34 C33 120.8(2)
C35 Fe2 C34 C33 -179.91(17)
C37 Fe2 C34 C30 179.89(14)
C32 Fe2 C34 C30 -82.97(15)
C36 Fe2 C34 C30 -147.5(5)
C33 Fe2 C34 C30 -120.8(2)
C38 Fe2 C34 C30 139.67(14)
C31 Fe2 C34 C30 -38.90(14)
C39 Fe2 C34 C30 96.16(15)
C35 Fe2 C34 C30 59.3(2)
C20 Ga1 C35 C36 172.41(17)
C1 Ga1 C35 C36 15.1(2)
N1 Ga1 C35 C36 -76.17(19)
C20 Ga1 C35 C39 -13.5(2)
C1 Ga1 C35 C39 -170.82(18)
N1 Ga1 C35 C39 97.9(2)
C20 Ga1 C35 Fe2 81.42(17)
C1 Ga1 C35 Fe2 -75.89(17)
N1 Ga1 C35 Fe2 -167.17(14)
C37 Fe2 C35 C36 37.08(14)
C32 Fe2 C35 C36 -59.89(18)
C34 Fe2 C35 C36 172.81(17)
C38 Fe2 C35 C36 80.70(15)
C31 Fe2 C35 C36 -102.42(14)
C39 Fe2 C35 C36 117.60(18)
C30 Fe2 C35 C36 -147.53(13)
C37 Fe2 C35 C39 -80.52(14)
C32 Fe2 C35 C39 -177.49(14)
C34 Fe2 C35 C39 55.2(2)
C36 Fe2 C35 C39 -117.60(18)
C38 Fe2 C35 C39 -36.90(13)
C31 Fe2 C35 C39 139.97(13)
C30 Fe2 C35 C39 94.87(14)
C37 Fe2 C35 Ga1 155.84(18)
C32 Fe2 C35 Ga1 58.9(2)
C34 Fe2 C35 Ga1 -68.4(2)
C36 Fe2 C35 Ga1 118.8(2)
C38 Fe2 C35 Ga1 -160.55(18)
C31 Fe2 C35 Ga1 16.33(18)
C39 Fe2 C35 Ga1 -123.6(2)
C30 Fe2 C35 Ga1 -28.77(19)
C39 C35 C36 C37 -0.4(2)
Ga1 C35 C36 C37 174.84(16)
Fe2 C35 C36 C37 -59.02(16)
C39 C35 C36 Fe2 58.62(15)
Ga1 C35 C36 Fe2 -126.14(16)
C32 Fe2 C36 C37 -99.89(16)
C34 Fe2 C36 C37 -38.7(6)
C33 Fe2 C36 C37 -61.07(19)
C38 Fe2 C36 C37 37.88(15)
C31 Fe2 C36 C37 -142.89(15)
C39 Fe2 C36 C37 81.91(16)
C30 Fe2 C36 C37 -177.79(17)
C35 Fe2 C36 C37 120.4(2)
C37 Fe2 C36 C35 -120.4(2)
C32 Fe2 C36 C35 139.73(13)
C34 Fe2 C36 C35 -159.1(5)
C33 Fe2 C36 C35 178.54(14)
C38 Fe2 C36 C35 -82.50(15)
C31 Fe2 C36 C35 96.72(14)
C39 Fe2 C36 C35 -38.48(13)
C30 Fe2 C36 C35 61.8(2)
C35 C36 C37 C38 0.2(3)
Fe2 C36 C37 C38 -60.18(16)
C35 C36 C37 Fe2 60.42(16)
C32 Fe2 C37 C38 -146.88(16)
C34 Fe2 C37 C38 -69.87(19)
C36 Fe2 C37 C38 118.7(2)
C33 Fe2 C37 C38 -104.95(16)
C31 Fe2 C37 C38 -177.44(16)
C39 Fe2 C37 C38 38.13(15)
C35 Fe2 C37 C38 81.77(16)
C32 Fe2 C37 C36 94.40(16)
C34 Fe2 C37 C36 171.41(15)
C33 Fe2 C37 C36 136.33(16)
C38 Fe2 C37 C36 -118.7(2)
C31 Fe2 C37 C36 63.8(2)
C39 Fe2 C37 C36 -80.59(15)
C35 Fe2 C37 C36 -36.95(14)
C36 C37 C38 C39 0.0(3)
Fe2 C37 C38 C39 -60.08(16)
C36 C37 C38 Fe2 60.10(16)
C32 Fe2 C38 C37 53.4(2)
C34 Fe2 C38 C37 131.27(15)
C36 Fe2 C38 C37 -38.01(15)
C33 Fe2 C38 C37 88.26(17)
C39 Fe2 C38 C37 -118.4(2)
C30 Fe2 C38 C37 168.64(15)
C35 Fe2 C38 C37 -81.70(16)
C37 Fe2 C38 C39 118.4(2)
C32 Fe2 C38 C39 171.87(15)
C34 Fe2 C38 C39 -110.28(15)
C36 Fe2 C38 C39 80.44(15)
C33 Fe2 C38 C39 -153.29(14)
C30 Fe2 C38 C39 -72.91(18)
C35 Fe2 C38 C39 36.75(13)
C37 C38 C39 C35 -0.3(3)
Fe2 C38 C39 C35 -59.82(16)
C37 C38 C39 Fe2 59.56(16)
C36 C35 C39 C38 0.4(2)
Ga1 C35 C39 C38 -174.61(16)
Fe2 C35 C39 C38 58.67(16)
C36 C35 C39 Fe2 -58.27(15)
Ga1 C35 C39 Fe2 126.71(17)
C37 Fe2 C39 C38 -38.04(14)
C34 Fe2 C39 C38 87.77(15)
C36 Fe2 C39 C38 -82.14(15)
C33 Fe2 C39 C38 46.0(2)
C31 Fe2 C39 C38 174.66(15)
C30 Fe2 C39 C38 133.14(14)
C35 Fe2 C39 C38 -120.69(19)
C37 Fe2 C39 C35 82.64(14)
C34 Fe2 C39 C35 -151.54(13)
C36 Fe2 C39 C35 38.55(13)
C33 Fe2 C39 C35 166.68(15)
C38 Fe2 C39 C35 120.69(19)
C31 Fe2 C39 C35 -64.65(18)
C30 Fe2 C39 C35 -106.17(13)
C65 Ga2 N2 C48 -88.17(18)
C50 Ga2 N2 C48 35.89(19)
C41 Ga2 N2 C48 152.59(18)
C65 Ga2 N2 C49 34.02(19)
C50 Ga2 N2 C49 158.08(17)
C41 Ga2 N2 C49 -85.22(17)
C65 Ga2 N2 C47 150.66(14)
C50 Ga2 N2 C47 -85.28(15)
C41 Ga2 N2 C47 31.43(15)
C65 Ga2 C41 C46 57.9(3)
C50 Ga2 C41 C46 -101.1(2)
N2 Ga2 C41 C46 161.7(2)
C65 Ga2 C41 C42 -121.26(17)
C50 Ga2 C41 C42 79.70(19)
N2 Ga2 C41 C42 -17.41(17)
C46 C41 C42 C43 1.1(3)
Ga2 C41 C42 C43 -179.58(18)
C46 C41 C42 C47 179.6(2)
Ga2 C41 C42 C47 -1.1(3)
C41 C42 C43 C44 0.0(4)
C47 C42 C43 C44 -178.4(2)
C42 C43 C44 C45 -1.2(4)
C43 C44 C45 C46 1.2(4)
C44 C45 C46 C41 0.0(4)
C42 C41 C46 C45 -1.2(4)
Ga2 C41 C46 C45 179.7(2)
C48 N2 C47 C42 -161.9(2)
C49 N2 C47 C42 77.5(2)
Ga2 N2 C47 C42 -38.8(2)
C43 C42 C47 N2 -152.1(2)
C41 C42 C47 N2 29.5(3)
C65 Ga2 C50 C51 11.2(3)
C41 Ga2 C50 C51 170.4(2)
N2 Ga2 C50 C51 -102.3(2)
C65 Ga2 C50 C54 -174.6(2)
C41 Ga2 C50 C54 -15.4(3)
N2 Ga2 C50 C54 71.9(2)
C65 Ga2 C50 Fe3 -83.77(19)
C41 Ga2 C50 Fe3 75.39(19)
N2 Ga2 C50 Fe3 162.68(15)
C58 Fe3 C50 C51 -176.97(16)
C56 Fe3 C50 C51 -52.2(3)
C53 Fe3 C50 C51 80.51(16)
C57 Fe3 C50 C51 138.0(7)
C52 Fe3 C50 C51 36.95(15)
C54 Fe3 C50 C51 117.5(2)
C59 Fe3 C50 C51 -134.72(15)
C55 Fe3 C50 C51 -90.32(16)
C58 Fe3 C50 C54 65.5(2)
C56 Fe3 C50 C54 -169.8(2)
C53 Fe3 C50 C54 -37.01(17)
C57 Fe3 C50 C54 20.4(8)
C52 Fe3 C50 C54 -80.58(18)
C59 Fe3 C50 C54 107.76(17)
C51 Fe3 C50 C54 -117.5(2)
C55 Fe3 C50 C54 152.15(16)
C58 Fe3 C50 Ga2 -53.0(2)
C56 Fe3 C50 Ga2 71.7(3)
C53 Fe3 C50 Ga2 -155.5(2)
C57 Fe3 C50 Ga2 -98.1(7)
C52 Fe3 C50 Ga2 160.9(2)
C54 Fe3 C50 Ga2 -118.5(2)
C59 Fe3 C50 Ga2 -10.8(2)
C51 Fe3 C50 Ga2 123.9(2)
C55 Fe3 C50 Ga2 33.6(2)
C54 C50 C51 C52 -0.1(3)
Ga2 C50 C51 C52 174.96(19)
Fe3 C50 C51 C52 -58.66(18)
C54 C50 C51 Fe3 58.52(17)
Ga2 C50 C51 Fe3 -126.4(2)
C56 Fe3 C51 C52 -85.76(19)
C53 Fe3 C51 C52 37.84(17)
C57 Fe3 C51 C52 -46.3(3)
C54 Fe3 C51 C52 81.91(18)
C59 Fe3 C51 C52 -170.86(19)
C55 Fe3 C51 C52 -130.44(17)
C50 Fe3 C51 C52 120.7(2)
C56 Fe3 C51 C50 153.53(14)
C53 Fe3 C51 C50 -82.88(16)
C57 Fe3 C51 C50 -167.05(19)
C52 Fe3 C51 C50 -120.7(2)
C54 Fe3 C51 C50 -38.81(14)
C59 Fe3 C51 C50 68.4(2)
C55 Fe3 C51 C50 108.85(15)
C50 C51 C52 C53 0.1(3)
Fe3 C51 C52 C53 -59.54(19)
C50 C51 C52 Fe3 59.64(18)
C58 Fe3 C52 C53 -53.5(3)
C56 Fe3 C52 C53 -129.68(17)
C57 Fe3 C52 C53 -86.68(19)
C54 Fe3 C52 C53 38.01(16)
C51 Fe3 C52 C53 118.8(2)
C55 Fe3 C52 C53 -168.67(16)
C50 Fe3 C52 C53 82.05(17)
C58 Fe3 C52 C51 -172.3(2)
C56 Fe3 C52 C51 111.51(17)
C53 Fe3 C52 C51 -118.8(2)
C57 Fe3 C52 C51 154.51(17)
C54 Fe3 C52 C51 -80.80(17)
C55 Fe3 C52 C51 72.5(2)
C50 Fe3 C52 C51 -36.76(15)
C51 C52 C53 C54 0.0(3)
Fe3 C52 C53 C54 -59.8(2)
C51 C52 C53 Fe3 59.80(18)
C58 Fe3 C53 C52 149.4(2)
C56 Fe3 C53 C52 70.2(2)
C57 Fe3 C53 C52 107.6(2)
C54 Fe3 C53 C52 -118.8(2)
C59 Fe3 C53 C52 -178.9(2)
C51 Fe3 C53 C52 -38.00(16)
C55 Fe3 C53 C52 50.5(6)
C50 Fe3 C53 C52 -81.63(17)
C58 Fe3 C53 C54 -91.8(2)
C56 Fe3 C53 C54 -171.02(17)
C57 Fe3 C53 C54 -133.6(2)
C52 Fe3 C53 C54 118.8(2)
C59 Fe3 C53 C54 -60.1(3)
C51 Fe3 C53 C54 80.78(17)
C55 Fe3 C53 C54 169.3(5)
C50 Fe3 C53 C54 37.15(16)
C52 C53 C54 C50 -0.1(3)
Fe3 C53 C54 C50 -59.92(19)
C52 C53 C54 Fe3 59.8(2)
C51 C50 C54 C53 0.1(3)
Ga2 C50 C54 C53 -175.20(19)
Fe3 C50 C54 C53 59.0(2)
C51 C50 C54 Fe3 -58.82(17)
Ga2 C50 C54 Fe3 125.84(19)
C58 Fe3 C54 C53 104.2(2)
C56 Fe3 C54 C53 34.9(7)
C57 Fe3 C54 C53 64.3(3)
C52 Fe3 C54 C53 -37.86(17)
C59 Fe3 C54 C53 148.06(18)
C51 Fe3 C54 C53 -81.95(18)
C55 Fe3 C54 C53 -175.9(2)
C50 Fe3 C54 C53 -120.4(2)
C58 Fe3 C54 C50 -135.35(18)
C56 Fe3 C54 C50 155.3(6)
C53 Fe3 C54 C50 120.4(2)
C57 Fe3 C54 C50 -175.26(19)
C52 Fe3 C54 C50 82.57(17)
C59 Fe3 C54 C50 -91.51(18)
C51 Fe3 C54 C50 38.48(15)
C55 Fe3 C54 C50 -55.5(3)
C60 Si2 C55 C59 18.6(3)
C410 Si2 C55 C59 145.0(3)
C411 Si2 C55 C59 -99.5(3)
C60 Si2 C55 C56 -170.6(2)
C410 Si2 C55 C56 -44.2(3)
C411 Si2 C55 C56 71.3(2)
C60 Si2 C55 Fe3 -81.1(2)
C410 Si2 C55 Fe3 45.3(2)
C411 Si2 C55 Fe3 160.84(18)
C58 Fe3 C55 C59 37.7(2)
C56 Fe3 C55 C59 117.3(2)
C53 Fe3 C55 C59 140.9(6)
C57 Fe3 C55 C59 80.8(2)
C52 Fe3 C55 C59 -176.75(18)
C54 Fe3 C55 C59 -53.1(3)
C51 Fe3 C55 C59 -134.91(18)
C50 Fe3 C55 C59 -90.79(19)
C58 Fe3 C55 C56 -79.6(2)
C53 Fe3 C55 C56 23.6(6)
C57 Fe3 C55 C56 -36.5(2)
C52 Fe3 C55 C56 66.0(2)
C54 Fe3 C55 C56 -170.4(2)
C59 Fe3 C55 C56 -117.3(2)
C51 Fe3 C55 C56 107.79(18)
C50 Fe3 C55 C56 151.92(18)
C58 Fe3 C55 Si2 165.8(3)
C56 Fe3 C55 Si2 -114.6(3)
C53 Fe3 C55 Si2 -91.0(6)
C57 Fe3 C55 Si2 -151.1(2)
C52 Fe3 C55 Si2 -48.6(2)
C54 Fe3 C55 Si2 75.0(3)
C59 Fe3 C55 Si2 128.1(3)
C51 Fe3 C55 Si2 -6.8(2)
C50 Fe3 C55 Si2 37.3(2)
C59 C55 C56 C57 -0.1(3)
Si2 C55 C56 C57 -173.0(2)
Fe3 C55 C56 C57 58.9(2)
C59 C55 C56 Fe3 -59.02(18)
Si2 C55 C56 Fe3 128.06(18)
C58 Fe3 C56 C57 -37.7(2)
C53 Fe3 C56 C57 64.5(3)
C52 Fe3 C56 C57 104.5(2)
C54 Fe3 C56 C57 36.0(7)
C59 Fe3 C56 C57 -82.4(2)
C51 Fe3 C56 C57 147.6(2)
C55 Fe3 C56 C57 -121.1(3)
C50 Fe3 C56 C57 -177.1(2)
C58 Fe3 C56 C55 83.3(2)
C53 Fe3 C56 C55 -174.40(17)
C57 Fe3 C56 C55 121.1(3)
C52 Fe3 C56 C55 -134.46(17)
C54 Fe3 C56 C55 157.0(5)
C59 Fe3 C56 C55 38.68(16)
C51 Fe3 C56 C55 -91.38(18)
C50 Fe3 C56 C55 -56.1(3)
C55 C56 C57 C58 0.2(4)
Fe3 C56 C57 C58 59.7(2)
C55 C56 C57 Fe3 -59.4(2)
C56 Fe3 C57 C58 -118.6(3)
C53 Fe3 C57 C58 108.1(2)
C52 Fe3 C57 C58 150.30(19)
C54 Fe3 C57 C58 70.6(2)
C59 Fe3 C57 C58 -37.98(18)
C51 Fe3 C57 C58 -178.92(19)
C55 Fe3 C57 C58 -81.70(19)
C50 Fe3 C57 C58 53.5(8)
C58 Fe3 C57 C56 118.6(3)
C53 Fe3 C57 C56 -133.3(2)
C52 Fe3 C57 C56 -91.1(2)
C54 Fe3 C57 C56 -170.74(18)
C59 Fe3 C57 C56 80.7(2)
C51 Fe3 C57 C56 -60.3(3)
C55 Fe3 C57 C56 36.93(19)
C50 Fe3 C57 C56 172.1(6)
C56 C57 C58 C59 -0.2(4)
Fe3 C57 C58 C59 59.4(2)
C56 C57 C58 Fe3 -59.6(2)
C56 Fe3 C58 C57 38.05(18)
C53 Fe3 C58 C57 -86.1(2)
C52 Fe3 C58 C57 -51.6(3)
C54 Fe3 C58 C57 -129.52(18)
C59 Fe3 C58 C57 119.5(3)
C55 Fe3 C58 C57 82.30(19)
C50 Fe3 C58 C57 -168.38(16)
C56 Fe3 C58 C59 -81.5(2)
C53 Fe3 C58 C59 154.34(19)
C57 Fe3 C58 C59 -119.5(3)
C52 Fe3 C58 C59 -171.1(2)
C54 Fe3 C58 C59 111.0(2)
C55 Fe3 C58 C59 -37.23(19)
C50 Fe3 C58 C59 72.1(2)
C56 C55 C59 C58 0.0(3)
Si2 C55 C59 C58 171.9(2)
Fe3 C55 C59 C58 -58.8(2)
C56 C55 C59 Fe3 58.79(18)
Si2 C55 C59 Fe3 -129.3(2)
C57 C58 C59 C55 0.2(4)
Fe3 C58 C59 C55 59.8(2)
C57 C58 C59 Fe3 -59.6(2)
C58 Fe3 C59 C55 -119.9(3)
C56 Fe3 C59 C55 -39.00(16)
C53 Fe3 C59 C55 -167.25(19)
C57 Fe3 C59 C55 -82.78(19)
C54 Fe3 C59 C55 153.18(15)
C51 Fe3 C59 C55 68.2(2)
C50 Fe3 C59 C55 108.59(17)
C56 Fe3 C59 C58 80.9(2)
C53 Fe3 C59 C58 -47.4(3)
C57 Fe3 C59 C58 37.1(2)
C54 Fe3 C59 C58 -86.9(2)
C51 Fe3 C59 C58 -172.0(2)
C55 Fe3 C59 C58 119.9(3)
C50 Fe3 C59 C58 -131.5(2)
C410 Si2 C60 C64 54.5(3)
C55 Si2 C60 C64 -179.9(2)
C411 Si2 C60 C64 -62.0(3)
C410 Si2 C60 C61 -134.5(2)
C55 Si2 C60 C61 -8.9(3)
C411 Si2 C60 C61 109.0(2)
C410 Si2 C60 Fe4 -37.7(2)
C55 Si2 C60 Fe4 87.9(2)
C411 Si2 C60 Fe4 -154.18(19)
C66 Fe4 C60 C64 160.6(2)
C63 Fe4 C60 C64 38.4(2)
C62 Fe4 C60 C64 81.3(2)
C67 Fe4 C60 C64 -28.2(5)
C61 Fe4 C60 C64 117.8(2)
C68 Fe4 C60 C64 -72.5(2)
C69 Fe4 C60 C64 -115.47(19)
C65 Fe4 C60 C64 -159.91(18)
C66 Fe4 C60 C61 42.8(3)
C63 Fe4 C60 C61 -79.4(2)
C62 Fe4 C60 C61 -36.5(2)
C67 Fe4 C60 C61 -146.1(4)
C64 Fe4 C60 C61 -117.8(2)
C68 Fe4 C60 C61 169.62(17)
C69 Fe4 C60 C61 126.69(17)
C65 Fe4 C60 C61 82.25(18)
C66 Fe4 C60 Si2 -81.4(3)
C63 Fe4 C60 Si2 156.3(3)
C62 Fe4 C60 Si2 -160.7(3)
C67 Fe4 C60 Si2 89.7(4)
C64 Fe4 C60 Si2 117.9(3)
C61 Fe4 C60 Si2 -124.2(3)
C68 Fe4 C60 Si2 45.4(3)
C69 Fe4 C60 Si2 2.5(2)
C65 Fe4 C60 Si2 -42.0(2)
C64 C60 C61 C62 -0.6(3)
Si2 C60 C61 C62 -172.9(2)
Fe4 C60 C61 C62 58.2(2)
C64 C60 C61 Fe4 -58.77(19)
Si2 C60 C61 Fe4 128.9(2)
C66 Fe4 C61 C62 78.6(2)
C63 Fe4 C61 C62 -38.0(2)
C67 Fe4 C61 C62 42.0(4)
C64 Fe4 C61 C62 -82.8(2)
C68 Fe4 C61 C62 -163.5(5)
C69 Fe4 C61 C62 162.2(2)
C65 Fe4 C61 C62 122.2(2)
C60 Fe4 C61 C62 -121.2(3)
C66 Fe4 C61 C60 -160.19(14)
C63 Fe4 C61 C60 83.25(19)
C62 Fe4 C61 C60 121.2(3)
C67 Fe4 C61 C60 163.24(19)
C64 Fe4 C61 C60 38.44(15)
C68 Fe4 C61 C60 -42.3(7)
C69 Fe4 C61 C60 -76.6(2)
C65 Fe4 C61 C60 -116.59(15)
C60 C61 C62 C63 1.4(4)
Fe4 C61 C62 C63 60.4(2)
C60 C61 C62 Fe4 -59.0(2)
C66 Fe4 C62 C63 125.35(19)
C67 Fe4 C62 C63 83.4(2)
C64 Fe4 C62 C63 -37.49(19)
C61 Fe4 C62 C63 -117.9(3)
C68 Fe4 C62 C63 55.2(3)
C69 Fe4 C62 C63 -177.8(4)
C65 Fe4 C62 C63 164.65(17)
C60 Fe4 C62 C63 -81.2(2)
C66 Fe4 C62 C61 -116.7(2)
C63 Fe4 C62 C61 117.9(3)
C67 Fe4 C62 C61 -158.63(18)
C64 Fe4 C62 C61 80.4(2)
C68 Fe4 C62 C61 173.2(2)
C69 Fe4 C62 C61 -59.9(5)
C65 Fe4 C62 C61 -77.4(2)
C60 Fe4 C62 C61 36.75(18)
C61 C62 C63 C64 -1.8(4)
Fe4 C62 C63 C64 58.8(2)
C61 C62 C63 Fe4 -60.5(2)
C66 Fe4 C63 C62 -70.8(2)
C67 Fe4 C63 C62 -111.3(2)
C64 Fe4 C63 C62 120.6(3)
C61 Fe4 C63 C62 38.54(19)
C68 Fe4 C63 C62 -152.51(19)
C69 Fe4 C63 C62 178.6(2)
C65 Fe4 C63 C62 -41.8(5)
C60 Fe4 C63 C62 82.8(2)
C66 Fe4 C63 C64 168.58(19)
C62 Fe4 C63 C64 -120.6(3)
C67 Fe4 C63 C64 128.1(2)
C61 Fe4 C63 C64 -82.1(2)
C68 Fe4 C63 C64 86.9(2)
C69 Fe4 C63 C64 57.9(4)
C65 Fe4 C63 C64 -162.4(3)
C60 Fe4 C63 C64 -37.9(2)
C61 C60 C64 C63 -0.5(3)
Si2 C60 C64 C63 172.2(2)
Fe4 C60 C64 C63 -59.3(2)
C61 C60 C64 Fe4 58.78(18)
Si2 C60 C64 Fe4 -128.5(2)
C62 C63 C64 C60 1.4(4)
Fe4 C63 C64 C60 60.4(2)
C62 C63 C64 Fe4 -59.0(2)
C66 Fe4 C64 C60 -151.5(4)
C63 Fe4 C64 C60 -118.7(3)
C62 Fe4 C64 C60 -82.4(2)
C67 Fe4 C64 C60 171.42(16)
C61 Fe4 C64 C60 -38.61(16)
C68 Fe4 C64 C60 128.95(17)
C69 Fe4 C64 C60 85.8(2)
C65 Fe4 C64 C60 47.1(4)
C66 Fe4 C64 C63 -32.8(6)
C62 Fe4 C64 C63 36.3(2)
C67 Fe4 C64 C63 -69.9(3)
C61 Fe4 C64 C63 80.1(2)
C68 Fe4 C64 C63 -112.3(2)
C69 Fe4 C64 C63 -155.5(2)
C65 Fe4 C64 C63 165.8(3)
C60 Fe4 C64 C63 118.7(3)
C50 Ga2 C65 C69 -4.4(3)
C41 Ga2 C65 C69 -163.0(2)
N2 Ga2 C65 C69 105.9(2)
C50 Ga2 C65 C66 167.7(2)
C41 Ga2 C65 C66 9.1(3)
N2 Ga2 C65 C66 -82.0(2)
C50 Ga2 C65 Fe4 83.66(16)
C41 Ga2 C65 Fe4 -74.97(16)
N2 Ga2 C65 Fe4 -166.03(12)
C66 Fe4 C65 C69 -117.6(2)
C63 Fe4 C65 C69 -155.9(4)
C62 Fe4 C65 C69 172.81(16)
C67 Fe4 C65 C69 -80.50(16)
C64 Fe4 C65 C69 53.9(3)
C61 Fe4 C65 C69 130.83(14)
C68 Fe4 C65 C69 -36.92(14)
C60 Fe4 C65 C69 87.74(16)
C63 Fe4 C65 C66 -38.3(5)
C62 Fe4 C65 C66 -69.6(2)
C67 Fe4 C65 C66 37.07(16)
C64 Fe4 C65 C66 171.4(3)
C61 Fe4 C65 C66 -111.60(16)
C68 Fe4 C65 C66 80.65(17)
C69 Fe4 C65 C66 117.6(2)
C60 Fe4 C65 C66 -154.69(16)
C66 Fe4 C65 Ga2 118.2(2)
C63 Fe4 C65 Ga2 79.9(4)
C62 Fe4 C65 Ga2 48.5(2)
C67 Fe4 C65 Ga2 155.22(17)
C64 Fe4 C65 Ga2 -70.4(4)
C61 Fe4 C65 Ga2 6.55(17)
C68 Fe4 C65 Ga2 -161.19(17)
C69 Fe4 C65 Ga2 -124.3(2)
C60 Fe4 C65 Ga2 -36.53(18)
C69 C65 C66 C67 -0.2(3)
Ga2 C65 C66 C67 -173.83(19)
Fe4 C65 C66 C67 -59.2(2)
C69 C65 C66 Fe4 59.06(17)
Ga2 C65 C66 Fe4 -114.61(18)
C63 Fe4 C66 C67 -73.5(2)
C62 Fe4 C66 C67 -112.2(2)
C64 Fe4 C66 C67 -48.3(5)
C61 Fe4 C66 C67 -153.27(17)
C68 Fe4 C66 C67 38.02(16)
C69 Fe4 C66 C67 81.94(18)
C65 Fe4 C66 C67 120.5(2)
C60 Fe4 C66 C67 176.5(2)
C63 Fe4 C66 C65 166.0(2)
C62 Fe4 C66 C65 127.34(19)
C67 Fe4 C66 C65 -120.5(2)
C64 Fe4 C66 C65 -168.8(4)
C61 Fe4 C66 C65 86.27(17)
C68 Fe4 C66 C65 -82.44(16)
C69 Fe4 C66 C65 -38.51(14)
C60 Fe4 C66 C65 56.1(3)
C65 C66 C67 C68 -0.1(3)
Fe4 C66 C67 C68 -60.1(2)
C65 C66 C67 Fe4 59.99(19)
C66 Fe4 C67 C68 118.5(2)
C63 Fe4 C67 C68 -117.8(2)
C62 Fe4 C67 C68 -159.1(2)
C64 Fe4 C67 C68 -77.9(2)
C61 Fe4 C67 C68 172.2(2)
C69 Fe4 C67 C68 37.59(16)
C65 Fe4 C67 C68 81.29(17)
C60 Fe4 C67 C68 -55.5(5)
C63 Fe4 C67 C66 123.7(2)
C62 Fe4 C67 C66 82.4(2)
C64 Fe4 C67 C66 163.58(18)
C61 Fe4 C67 C66 53.7(3)
C68 Fe4 C67 C66 -118.5(2)
C69 Fe4 C67 C66 -80.89(17)
C65 Fe4 C67 C66 -37.19(15)
C60 Fe4 C67 C66 -174.0(4)
C66 C67 C68 C69 0.4(3)
Fe4 C67 C68 C69 -59.2(2)
C66 C67 C68 Fe4 59.6(2)
C66 Fe4 C68 C67 -38.26(15)
C63 Fe4 C68 C67 78.4(2)
C62 Fe4 C68 C67 41.2(3)
C64 Fe4 C68 C67 122.79(16)
C61 Fe4 C68 C67 -160.9(5)
C69 Fe4 C68 C67 -119.4(2)
C65 Fe4 C68 C67 -82.46(17)
C60 Fe4 C68 C67 164.10(15)
C66 Fe4 C68 C69 81.13(16)
C63 Fe4 C68 C69 -162.20(17)
C62 Fe4 C68 C69 160.6(3)
C67 Fe4 C68 C69 119.4(2)
C64 Fe4 C68 C69 -117.82(16)
C61 Fe4 C68 C69 -41.5(6)
C65 Fe4 C68 C69 36.94(15)
C60 Fe4 C68 C69 -76.50(19)
C67 C68 C69 C65 -0.5(3)
Fe4 C68 C69 C65 -59.38(18)
C67 C68 C69 Fe4 58.9(2)
C66 C65 C69 C68 0.4(3)
Ga2 C65 C69 C68 173.6(2)
Fe4 C65 C69 C68 58.86(19)
C66 C65 C69 Fe4 -58.47(17)
Ga2 C65 C69 Fe4 114.8(2)
C66 Fe4 C69 C68 -81.74(17)
C63 Fe4 C69 C68 40.4(3)
C62 Fe4 C69 C68 -143.0(4)
C67 Fe4 C69 C68 -37.57(16)
C64 Fe4 C69 C68 82.11(19)
C61 Fe4 C69 C68 169.75(17)
C65 Fe4 C69 C68 -120.6(2)
C60 Fe4 C69 C68 126.51(17)
C66 Fe4 C69 C65 38.85(14)
C63 Fe4 C69 C65 161.0(3)
C62 Fe4 C69 C65 -22.4(5)
C67 Fe4 C69 C65 83.02(15)
C64 Fe4 C69 C65 -157.30(15)
C61 Fe4 C69 C65 -69.66(19)
C68 Fe4 C69 C65 120.6(2)
C60 Fe4 C69 C65 -112.90(15)
